data_1551411
loop_
_publ_author_name
'Schlesier, C.'
'Liu, F.'
'Dubrovin, V.'
'Spree, L.'
'B\"uchner, B'
'Avdoshenko, S. M.'
'Popov, A. A.'

_publ_section_title
;
 Mixed dysprosium-lanthanide nitride clusterfullerenes
 DyM<sub>2</sub>N@C<sub>80</sub>-I<sub>h</sub> and
 Dy<sub>2</sub>MN@C<sub>80</sub>-I<sub>h</sub> (M = Gd, Er, Tm, and Lu):
 synthesis, molecular structure, and quantum motion of the endohedral
 nitrogen atom.
;
_journal_issue 27
_journal_name_full Nanoscale
_journal_page_first 13139
_journal_page_last 13153
_journal_paper_doi 10.1039/c9nr03593a
_journal_volume 11
_journal_year 2019
_chemical_formula_moiety ;DyGd2N@C80/NiOEP/2C6H6;
_chemical_formula_sum 'C128 H56 Dy Gd2 N5 Ni'
_chemical_formula_weight 2199.48
_chemical_name_common ;DyGd2N@Ih(7)-C80/NiOEP/2C6H6;
_space_group_crystal_system monoclinic
_space_group_IT_number 15
_space_group_name_Hall '-C 2yc'
_space_group_name_H-M_alt 'C 1 2/c 1'
_symmetry_space_group_name_Hall '-C 2yc'
_symmetry_space_group_name_H-M 'C 1 2/c 1'
_atom_sites_solution_hydrogens geom
_audit_creation_method SHELXL-2018/1
_audit_update_record
;
2018-10-21 deposited with the CCDC.    2019-06-13 downloaded from the CCDC.
;
_cell_angle_alpha 90
_cell_angle_beta 95.27(3)
_cell_angle_gamma 90
_cell_formula_units_Z 8
_cell_length_a 25.230(5)
_cell_length_b 15.050(3)
_cell_length_c 39.410(8)
_cell_measurement_reflns_used 113349
_cell_measurement_temperature 100(2)
_cell_measurement_theta_max 28.575
_cell_measurement_theta_min 1.058
_cell_volume 14901(5)
_computing_cell_refinement XDS
_computing_data_collection XDS
_computing_data_reduction XDS
_computing_structure_refinement 'SHELXL-2018/1 (Sheldrick, 2018)'
_computing_structure_solution 'SHELXT 2014/5 (Sheldrick, 2014)'
_diffrn_ambient_temperature 100(2)
_diffrn_measured_fraction_theta_full 0.998
_diffrn_measured_fraction_theta_max 0.951
_diffrn_measurement_device_type MAR225CCD
_diffrn_measurement_method 'phi scan'
_diffrn_radiation_type synchrotron
_diffrn_radiation_wavelength 0.89429
_diffrn_reflns_av_R_equivalents 0.0961
_diffrn_reflns_av_unetI/netI 0.0574
_diffrn_reflns_Laue_measured_fraction_full 0.998
_diffrn_reflns_Laue_measured_fraction_max 0.951
_diffrn_reflns_limit_h_max 32
_diffrn_reflns_limit_h_min -32
_diffrn_reflns_limit_k_max 19
_diffrn_reflns_limit_k_min -19
_diffrn_reflns_limit_l_max 50
_diffrn_reflns_limit_l_min -50
_diffrn_reflns_number 113349
_diffrn_reflns_point_group_measured_fraction_full 0.998
_diffrn_reflns_point_group_measured_fraction_max 0.951
_diffrn_reflns_theta_full 32.451
_diffrn_reflns_theta_max 36.060
_diffrn_reflns_theta_min 2.040
_diffrn_source 'BESSY BL MX-14.3'
_exptl_absorpt_coefficient_mu 5.462
_exptl_absorpt_correction_type none
_exptl_crystal_colour black
_exptl_crystal_density_diffrn 1.961
_exptl_crystal_description block
_exptl_crystal_F_000 8648
_exptl_crystal_size_max 0.08
_exptl_crystal_size_mid 0.07
_exptl_crystal_size_min 0.06
_refine_diff_density_max 3.318
_refine_diff_density_min -3.068
_refine_diff_density_rms 0.172
_refine_ls_extinction_method none
_refine_ls_goodness_of_fit_ref 1.055
_refine_ls_hydrogen_treatment constr
_refine_ls_matrix_type full
_refine_ls_number_parameters 1253
_refine_ls_number_reflns 16935
_refine_ls_number_restraints 6
_refine_ls_restrained_S_all 1.055
_refine_ls_R_factor_all 0.1198
_refine_ls_R_factor_gt 0.0659
_refine_ls_shift/su_max 0.001
_refine_ls_shift/su_mean 0.000
_refine_ls_structure_factor_coef Fsqd
_refine_ls_weighting_details 'w=1/[\s^2^(Fo^2^)+(0.1117P)^2^+75.9541P] where P=(Fo^2^+2Fc^2^)/3'
_refine_ls_weighting_scheme calc
_refine_ls_wR_factor_gt 0.1725
_refine_ls_wR_factor_ref 0.2057
_reflns_Friedel_coverage 0.000
_reflns_number_gt 10331
_reflns_number_total 16935
_reflns_threshold_expression 'I > 2\s(I)'
_cod_data_source_file c9nr03593a2.cif
_cod_data_source_block dygd2n@c80
_cod_depositor_comments 'Adding full bibliography for 1551410--1551411.cif.'
_cod_database_code 1551411
_shelx_shelxl_version_number 2018/1
_shelx_space_group_comment
;
The symmetry employed for this shelxl refinement is uniquely defined
by the following loop, which should always be used as a source of
symmetry information in preference to the above space-group names.
They are only intended as comments.
;

loop_
_space_group_symop_operation_xyz
'x, y, z'
'-x, y, -z+1/2'
'x+1/2, y+1/2, z'
'-x+1/2, y+1/2, -z+1/2'
'-x, -y, -z'
'x, -y, z-1/2'
'-x+1/2, -y+1/2, -z'
'x+1/2, -y+1/2, z-1/2'

loop_
_atom_site_label
_atom_site_type_symbol
_atom_site_fract_x
_atom_site_fract_y
_atom_site_fract_z
_atom_site_U_iso_or_equiv
_atom_site_adp_type
_atom_site_occupancy
_atom_site_site_symmetry_order
_atom_site_calc_flag
_atom_site_refinement_flags_posn
_atom_site_refinement_flags_adp
_atom_site_refinement_flags_occupancy
_atom_site_disorder_assembly
_atom_site_disorder_group
Dy1 Dy 0.76932(2) 0.50434(3) 0.32011(2) 0.05704(17) Uani 1 1 d . . . . .
Gd1 Gd 0.67643(5) 0.37346(5) 0.35851(2) 0.0415(2) Uani 0.860(3) 1 d . . P A 1
Gd2 Gd 0.65831(5) 0.60059(5) 0.35504(2) 0.0406(2) Uani 0.860(3) 1 d . . P A 1
N1A N 0.7133(5) 0.4964(6) 0.3539(3) 0.031(2) Uani 0.578(13) 1 d . U P A 1
N1B N 0.6929(6) 0.4929(9) 0.3337(5) 0.031(2) Uani 0.422(13) 1 d . U P A 2
Gd4 Gd 0.6810(2) 0.6210(3) 0.35838(8) 0.0337(10) Uiso 0.140(3) 1 d . . P A 2
Gd3 Gd 0.6555(2) 0.3955(3) 0.35484(9) 0.0309(10) Uiso 0.140(3) 1 d . . P A 2
C1A C 0.5940(4) 0.5284(7) 0.4109(2) 0.056(3) Uani 1 1 d . . . A 1
C2A C 0.6253(4) 0.5990(7) 0.4212(2) 0.058(3) Uani 1 1 d . . . A 1
C3A C 0.6126(4) 0.6771(7) 0.3974(3) 0.062(3) Uani 1 1 d . . . A 1
C4A C 0.5701(4) 0.6385(7) 0.3716(3) 0.065(3) Uani 1 1 d . . . A 1
C5A C 0.5608(4) 0.5499(8) 0.3803(3) 0.063(3) Uani 1 1 d . . . A 1
C6A C 0.5456(3) 0.4869(6) 0.3565(3) 0.050(2) Uani 1 1 d . . . A 1
C7A C 0.5418(3) 0.5070(6) 0.3214(2) 0.049(2) Uani 1 1 d . . . A 1
C8A C 0.5568(4) 0.5999(8) 0.3119(3) 0.064(3) Uani 1 1 d . . . A 1
C9A C 0.5713(3) 0.6669(6) 0.3373(2) 0.045(2) Uani 1 1 d . . . A 1
C10A C 0.6116(5) 0.7289(7) 0.3295(3) 0.074(3) Uani 1 1 d . . . A 1
C11A C 0.6384(4) 0.7168(6) 0.2971(2) 0.054(2) Uani 1 1 d . . . A 1
C12A C 0.6215(4) 0.6468(7) 0.2730(3) 0.065(3) Uani 1 1 d . . . A 1
C13A C 0.5791(5) 0.5885(8) 0.2812(3) 0.073(3) Uani 1 1 d . . . A 1
C14A C 0.5783(4) 0.4985(6) 0.2703(2) 0.050(2) Uani 1 1 d . . . A 1
C15A C 0.6187(4) 0.4657(8) 0.2528(2) 0.064(3) Uani 1 1 d . . . A 1
C16A C 0.6586(5) 0.5162(7) 0.2431(2) 0.065(3) Uani 1 1 d . . . A 1
C17A C 0.6599(5) 0.6127(7) 0.2531(2) 0.063(3) Uani 1 1 d . . . A 1
C18A C 0.7133(5) 0.6382(7) 0.2579(2) 0.064(3) Uani 1 1 d . . . A 1
C19A C 0.7476(5) 0.5666(6) 0.2509(2) 0.058(3) Uani 1 1 d . . . A 1
C20A C 0.7136(5) 0.4911(6) 0.2414(2) 0.052(2) Uani 1 1 d . . . A 1
C21A C 0.7303(5) 0.4040(7) 0.2500(2) 0.061(3) Uani 1 1 d . . . A 1
C22A C 0.7811(5) 0.3928(8) 0.2659(3) 0.069(3) Uani 1 1 d . . . A 1
C23A C 0.8183(4) 0.4617(8) 0.2731(3) 0.065(3) Uani 1 1 d . . . A 1
C24A C 0.8021(5) 0.5516(8) 0.2663(3) 0.073(3) Uani 1 1 d . . . A 1
C25A C 0.8210(5) 0.6195(8) 0.2913(3) 0.075(3) Uani 1 1 d . . . A 1
C26A C 0.8509(4) 0.5964(8) 0.3218(3) 0.068(3) Uani 1 1 d . . . A 1
C27A C 0.8662(4) 0.5019(7) 0.3311(3) 0.058(3) Uani 1 1 d . . . A 1
C28A C 0.8508(4) 0.4365(8) 0.3059(3) 0.071(3) Uani 1 1 d . . . A 1
C29A C 0.8317(4) 0.3556(8) 0.3160(3) 0.070(3) Uani 1 1 d . . . A 1
C30A C 0.8303(3) 0.3301(6) 0.3516(3) 0.053(2) Uani 1 1 d . . . A 1
C31A C 0.8477(4) 0.3904(8) 0.3773(3) 0.066(3) Uani 1 1 d . . . A 1
C32A C 0.8649(3) 0.4821(7) 0.3665(3) 0.055(2) Uani 1 1 d . . . A 1
C33A C 0.8508(4) 0.5382(8) 0.3919(3) 0.069(3) Uani 1 1 d . . . A 1
C34A C 0.8268(4) 0.4908(6) 0.4180(2) 0.050(2) Uani 1 1 d . . . A 1
C35A C 0.8261(4) 0.3976(8) 0.4078(3) 0.071(3) Uani 1 1 d . . . A 1
C36A C 0.7840(4) 0.3397(6) 0.4153(3) 0.058(3) Uani 1 1 d . . . A 1
C37A C 0.7457(5) 0.3734(6) 0.4355(2) 0.058(3) Uani 1 1 d . . . A 1
C38A C 0.7460(4) 0.4699(8) 0.4461(2) 0.059(3) Uani 1 1 d . . . A 1
C39A C 0.7856(4) 0.5224(8) 0.4365(2) 0.064(3) Uani 1 1 d . . . A 1
C40A C 0.7702(4) 0.6170(6) 0.4299(3) 0.060(3) Uani 1 1 d . . . A 1
C41A C 0.7164(5) 0.6452(6) 0.4305(2) 0.057(3) Uani 1 1 d . . . A 1
C42A C 0.6754(4) 0.5847(6) 0.43796(19) 0.051(2) Uani 1 1 d . . . A 1
C43A C 0.6923(4) 0.4972(5) 0.44650(19) 0.043(2) Uani 1 1 d . . . A 1
C44A C 0.6599(4) 0.4223(6) 0.4372(2) 0.050(2) Uani 1 1 d . . . A 1
C45A C 0.6087(4) 0.4358(7) 0.4178(2) 0.060(3) Uani 1 1 d . . . A 1
C46A C 0.5905(4) 0.3649(7) 0.3952(2) 0.059(3) Uani 1 1 d . . . A 1
C47A C 0.6193(4) 0.2878(6) 0.3908(2) 0.053(2) Uani 1 1 d . . . A 1
C48A C 0.6732(5) 0.2771(6) 0.4074(2) 0.060(3) Uani 1 1 d . . . A 1
C49A C 0.6920(5) 0.3454(6) 0.4308(2) 0.057(3) Uani 1 1 d . . . A 1
C50A C 0.7648(4) 0.2722(5) 0.3921(2) 0.046(2) Uani 1 1 d . . . A 1
C51A C 0.7127(4) 0.2388(6) 0.3887(3) 0.060(3) Uani 1 1 d . . . A 1
C52A C 0.7019(4) 0.2141(6) 0.3510(3) 0.056(2) Uani 1 1 d . . . A 1
C53A C 0.7491(4) 0.2357(6) 0.3364(3) 0.057(2) Uani 1 1 d . . . A 1
C54A C 0.7872(4) 0.2676(6) 0.3596(3) 0.066(3) Uani 1 1 d . . . A 1
C55A C 0.7887(4) 0.3213(6) 0.2931(3) 0.058(3) Uani 1 1 d . . . A 1
C56A C 0.7473(5) 0.2651(6) 0.3011(3) 0.065(3) Uani 1 1 d . . . A 1
C57A C 0.6986(5) 0.2743(6) 0.2837(3) 0.060(3) Uani 1 1 d . . . A 1
C58A C 0.6885(5) 0.3440(6) 0.2583(2) 0.058(3) Uani 1 1 d . . . A 1
C59A C 0.6349(4) 0.3724(6) 0.2588(2) 0.057(3) Uani 1 1 d . . . A 1
C60A C 0.6112(4) 0.3230(7) 0.2841(3) 0.059(3) Uani 1 1 d . . . A 1
C61A C 0.6475(4) 0.2609(5) 0.2997(2) 0.053(2) Uani 1 1 d . . . A 1
C62A C 0.6487(4) 0.2283(6) 0.3352(3) 0.062(3) Uani 1 1 d . . . A 1
C63A C 0.6071(4) 0.2611(6) 0.3534(3) 0.054(2) Uani 1 1 d . . . A 1
C64A C 0.5711(3) 0.3304(5) 0.3389(2) 0.0414(18) Uani 1 1 d . . . A 1
C65A C 0.5701(4) 0.3608(7) 0.3045(3) 0.062(3) Uani 1 1 d . . . A 1
C66A C 0.5549(4) 0.4477(8) 0.2959(3) 0.065(3) Uani 1 1 d . . . A 1
C67A C 0.5608(3) 0.3901(7) 0.3651(2) 0.054(2) Uani 1 1 d . . . A 1
C68A C 0.6551(5) 0.7316(6) 0.3893(3) 0.063(3) Uani 1 1 d . . . A 1
C69A C 0.6527(4) 0.7621(6) 0.3534(3) 0.062(3) Uani 1 1 d . . . A 1
C70A C 0.7026(4) 0.7670(6) 0.3388(3) 0.056(2) Uani 1 1 d . . . A 1
C71A C 0.7534(4) 0.7478(6) 0.3532(3) 0.064(3) Uani 1 1 d . . . A 1
C72A C 0.7570(4) 0.7245(6) 0.3892(2) 0.051(2) Uani 1 1 d . . . A 1
C73A C 0.7056(4) 0.7155(6) 0.4054(2) 0.058(2) Uani 1 1 d . . . A 1
C74A C 0.7943(4) 0.6641(7) 0.4051(3) 0.057(2) Uani 1 1 d . . . A 1
C75A C 0.8345(4) 0.6246(7) 0.3842(3) 0.063(3) Uani 1 1 d . . . A 1
C76A C 0.8343(3) 0.6536(6) 0.3499(3) 0.052(2) Uani 1 1 d . . . A 1
C77A C 0.7932(5) 0.7122(7) 0.3353(3) 0.072(3) Uani 1 1 d . . . A 1
C78A C 0.7848(4) 0.6885(7) 0.2992(2) 0.060(3) Uani 1 1 d . . . A 1
C79A C 0.7309(5) 0.7009(6) 0.2835(2) 0.061(3) Uani 1 1 d . . . A 1
C80A C 0.6915(5) 0.7376(6) 0.3019(3) 0.060(3) Uani 1 1 d . . . A 1
Ni1P Ni 0.51825(3) 0.49808(5) 0.45900(2) 0.02356(19) Uani 1 1 d . . . B 1
N1P N 0.5199(2) 0.3664(4) 0.45927(14) 0.0260(11) Uani 1 1 d . . . B 1
N2P N 0.5768(2) 0.4997(3) 0.49534(14) 0.0245(11) Uani 1 1 d . . . B 1
N3P N 0.5191(2) 0.6295(4) 0.45732(13) 0.0246(11) Uani 1 1 d . . . B 1
N4P N 0.4626(2) 0.4957(3) 0.42060(14) 0.0254(12) Uani 1 1 d . . . B 1
C1P C 0.4886(3) 0.3100(4) 0.43892(17) 0.0251(13) Uani 1 1 d . . . B 1
C2P C 0.5025(3) 0.2182(5) 0.44580(18) 0.0311(15) Uani 1 1 d . . . B 1
C3P C 0.5425(3) 0.2195(4) 0.47185(17) 0.0270(14) Uani 1 1 d . . . B 1
C4P C 0.5523(3) 0.3127(4) 0.47960(17) 0.0265(14) Uani 1 1 d . . . B 1
C5P C 0.5906(3) 0.3410(4) 0.50400(17) 0.0279(14) Uani 1 1 d . . . B 1
H5P H 0.610079 0.297029 0.517163 0.033 Uiso 1 1 calc R U . B 1
C6P C 0.6031(3) 0.4289(4) 0.51092(16) 0.0246(13) Uani 1 1 d . . . B 1
C7P C 0.6461(3) 0.4569(5) 0.53512(16) 0.0266(14) Uani 1 1 d . . . B 1
C8P C 0.6457(3) 0.5476(4) 0.53482(16) 0.0267(14) Uani 1 1 d . . . B 1
C9P C 0.6024(3) 0.5738(4) 0.51002(16) 0.0256(14) Uani 1 1 d . . . B 1
C10P C 0.5901(3) 0.6599(4) 0.50215(17) 0.0261(14) Uani 1 1 d . . . B 1
H10P H 0.609306 0.705344 0.514680 0.031 Uiso 1 1 calc R U . B 1
C11P C 0.5514(3) 0.6849(4) 0.47707(16) 0.0238(13) Uani 1 1 d . . . B 1
C12P C 0.5416(3) 0.7781(4) 0.46746(17) 0.0278(14) Uani 1 1 d . . . B 1
C13P C 0.5024(3) 0.7763(4) 0.44131(18) 0.0283(14) Uani 1 1 d . . . B 1
C14P C 0.4885(3) 0.6848(4) 0.43577(16) 0.0253(13) Uani 1 1 d . . . B 1
C15P C 0.4507(3) 0.6546(4) 0.41055(17) 0.0288(14) Uani 1 1 d . . . B 1
H15P H 0.430903 0.698186 0.397340 0.035 Uiso 1 1 calc R U . B 1
C16P C 0.4396(3) 0.5674(5) 0.40313(17) 0.0280(14) Uani 1 1 d . . . B 1
C17P C 0.4036(3) 0.5385(5) 0.37507(17) 0.0296(14) Uani 1 1 d . . . B 1
C18P C 0.4039(3) 0.4484(5) 0.37533(17) 0.0301(15) Uani 1 1 d . . . B 1
C19P C 0.4400(3) 0.4232(4) 0.40421(16) 0.0258(14) Uani 1 1 d . . . B 1
C20P C 0.4511(3) 0.3361(4) 0.41327(17) 0.0279(14) Uani 1 1 d . . . B 1
H20P H 0.431326 0.290853 0.400934 0.033 Uiso 1 1 calc R U . B 1
C21P C 0.4775(3) 0.1402(5) 0.4266(2) 0.0379(17) Uani 1 1 d . . . B 1
H21A H 0.438533 0.149217 0.423390 0.046 Uiso 1 1 calc R U . B 1
H21B H 0.484326 0.085898 0.440547 0.046 Uiso 1 1 calc R U . B 1
C22P C 0.4981(3) 0.1260(5) 0.3923(2) 0.0439(19) Uani 1 1 d . . . B 1
H22A H 0.480371 0.074377 0.381142 0.066 Uiso 1 1 calc R U . B 1
H22B H 0.490774 0.178850 0.378114 0.066 Uiso 1 1 calc R U . B 1
H22C H 0.536607 0.115476 0.395285 0.066 Uiso 1 1 calc R U . B 1
C23P C 0.5720(3) 0.1437(5) 0.48886(19) 0.0335(16) Uani 1 1 d . . . B 1
H23A H 0.550582 0.088996 0.484735 0.040 Uiso 1 1 calc R U . B 1
H23B H 0.575936 0.154506 0.513743 0.040 Uiso 1 1 calc R U . B 1
C24P C 0.6274(3) 0.1281(5) 0.4768(2) 0.0437(19) Uani 1 1 d . . . B 1
H24A H 0.644314 0.077412 0.489049 0.066 Uiso 1 1 calc R U . B 1
H24B H 0.623937 0.115707 0.452265 0.066 Uiso 1 1 calc R U . B 1
H24C H 0.649327 0.181310 0.481314 0.066 Uiso 1 1 calc R U . B 1
C25P C 0.6849(3) 0.3955(5) 0.55418(18) 0.0304(15) Uani 1 1 d . . . B 1
H25A H 0.665773 0.342657 0.561767 0.036 Uiso 1 1 calc R U . B 1
H25B H 0.701598 0.426046 0.574687 0.036 Uiso 1 1 calc R U . B 1
C26P C 0.7284(3) 0.3656(5) 0.53171(19) 0.0366(17) Uani 1 1 d . . . B 1
H26A H 0.753256 0.325588 0.544740 0.055 Uiso 1 1 calc R U . B 1
H26B H 0.711957 0.334483 0.511583 0.055 Uiso 1 1 calc R U . B 1
H26C H 0.747742 0.417781 0.524489 0.055 Uiso 1 1 calc R U . B 1
C27P C 0.6835(3) 0.6107(5) 0.55298(17) 0.0304(15) Uani 1 1 d . . . B 1
H27A H 0.700485 0.581993 0.573815 0.036 Uiso 1 1 calc R U . B 1
H27B H 0.663732 0.663410 0.560021 0.036 Uiso 1 1 calc R U . B 1
C28P C 0.7271(3) 0.6409(5) 0.53035(19) 0.0377(17) Uani 1 1 d . . . B 1
H28A H 0.751287 0.682418 0.543118 0.056 Uiso 1 1 calc R U . B 1
H28B H 0.747178 0.588962 0.523683 0.056 Uiso 1 1 calc R U . B 1
H28C H 0.710447 0.670329 0.509897 0.056 Uiso 1 1 calc R U . B 1
C29P C 0.5719(3) 0.8546(5) 0.48317(19) 0.0329(16) Uani 1 1 d . . . B 1
H29A H 0.575920 0.846655 0.508213 0.039 Uiso 1 1 calc R U . B 1
H29B H 0.551212 0.909698 0.478137 0.039 Uiso 1 1 calc R U . B 1
C30P C 0.6276(3) 0.8653(5) 0.4703(2) 0.0415(18) Uani 1 1 d . . . B 1
H30A H 0.645662 0.916537 0.481524 0.062 Uiso 1 1 calc R U . B 1
H30B H 0.648631 0.811485 0.475702 0.062 Uiso 1 1 calc R U . B 1
H30C H 0.623908 0.874566 0.445608 0.062 Uiso 1 1 calc R U . B 1
C31P C 0.4790(3) 0.8516(5) 0.42079(19) 0.0348(16) Uani 1 1 d . . . B 1
H31A H 0.486085 0.907458 0.433694 0.042 Uiso 1 1 calc R U . B 1
H31B H 0.439903 0.843656 0.417326 0.042 Uiso 1 1 calc R U . B 1
C32P C 0.5009(3) 0.8603(5) 0.3861(2) 0.0442(19) Uani 1 1 d . . . B 1
H32A H 0.484006 0.910935 0.373748 0.066 Uiso 1 1 calc R U . B 1
H32B H 0.539461 0.869633 0.389275 0.066 Uiso 1 1 calc R U . B 1
H32C H 0.493248 0.805789 0.372896 0.066 Uiso 1 1 calc R U . B 1
C33P C 0.3758(3) 0.5999(5) 0.34926(19) 0.0368(17) Uani 1 1 d . . . B 1
H33A H 0.358936 0.648603 0.361298 0.044 Uiso 1 1 calc R U . B 1
H33B H 0.347177 0.566778 0.335808 0.044 Uiso 1 1 calc R U . B 1
C34P C 0.4130(3) 0.6397(5) 0.32514(19) 0.0413(18) Uani 1 1 d . . . B 1
H34A H 0.392859 0.679043 0.308888 0.062 Uiso 1 1 calc R U . B 1
H34B H 0.440998 0.673725 0.338234 0.062 Uiso 1 1 calc R U . B 1
H34C H 0.429233 0.591865 0.312734 0.062 Uiso 1 1 calc R U . B 1
C35P C 0.3759(3) 0.3844(5) 0.35087(19) 0.0365(17) Uani 1 1 d . . . B 1
H35A H 0.346629 0.415390 0.337229 0.044 Uiso 1 1 calc R U . B 1
H35B H 0.360130 0.336140 0.363742 0.044 Uiso 1 1 calc R U . B 1
C36P C 0.4142(3) 0.3441(5) 0.32685(19) 0.0395(18) Uani 1 1 d . . . B 1
H36A H 0.394644 0.302460 0.311167 0.059 Uiso 1 1 calc R U . B 1
H36B H 0.429352 0.391610 0.313785 0.059 Uiso 1 1 calc R U . B 1
H36C H 0.442843 0.312421 0.340277 0.059 Uiso 1 1 calc R U . B 1
C1S C 0.6371(4) 0.9974(5) 0.3824(2) 0.044(2) Uani 1 1 d . . . C 1
H1S H 0.613470 1.000344 0.399724 0.053 Uiso 1 1 calc R U . C 1
C2S C 0.6167(4) 0.9965(6) 0.3485(3) 0.057(2) Uani 1 1 d . . . C 1
H2S H 0.579375 0.998216 0.342623 0.068 Uiso 1 1 calc R U . C 1
C3S C 0.6518(4) 0.9931(6) 0.3231(2) 0.055(2) Uani 1 1 d . . . C 1
H3S H 0.638400 0.993341 0.299792 0.066 Uiso 1 1 calc R U . C 1
C4S C 0.7063(4) 0.9892(5) 0.3321(2) 0.047(2) Uani 1 1 d . . . C 1
H4S H 0.730232 0.985767 0.314878 0.057 Uiso 1 1 calc R U . C 1
C5S C 0.7256(4) 0.9904(5) 0.3659(2) 0.045(2) Uani 1 1 d . . . C 1
H5S H 0.762973 0.988767 0.371847 0.054 Uiso 1 1 calc R U . C 1
C6S C 0.6912(4) 0.9940(5) 0.3912(2) 0.0413(19) Uani 1 1 d . . . C 1
H6S H 0.704705 0.994098 0.414546 0.050 Uiso 1 1 calc R U . C 1
C7S C 0.4466(5) 0.1309(11) 0.2499(5) 0.112(6) Uani 1 1 d . . . D 1
H7S H 0.408931 0.128320 0.249312 0.134 Uiso 1 1 calc R U . D 1
C8S C 0.4762(4) 0.1344(9) 0.2806(4) 0.082(4) Uani 1 1 d . . . D 1
H8S H 0.459813 0.138882 0.301318 0.099 Uiso 1 1 calc R U . D 1
C9S C 0.5298(5) 0.1311(9) 0.2804(4) 0.088(4) Uani 1 1 d . . . D 1
H9S H 0.551557 0.128956 0.301433 0.106 Uiso 1 1 calc R U . D 1
C10S C 0.5266(7) 0.8635(12) 0.2816(5) 0.124(6) Uani 1 1 d . . . E 1
H10S H 0.547294 0.869757 0.302894 0.149 Uiso 1 1 calc R U . E 1
C11S C 0.5517(7) 0.8634(16) 0.2498(7) 0.173(11) Uani 1 1 d . . . E 1
H11S H 0.589303 0.869624 0.250734 0.208 Uiso 1 1 calc R U . E 1
C12S C 0.5246(5) 0.8549(13) 0.2198(4) 0.113(6) Uani 1 1 d . . . E 1
H12S H 0.542034 0.842929 0.199957 0.135 Uiso 1 1 calc R U . E 1

loop_
_atom_site_aniso_label
_atom_site_aniso_U_11
_atom_site_aniso_U_22
_atom_site_aniso_U_33
_atom_site_aniso_U_23
_atom_site_aniso_U_13
_atom_site_aniso_U_12
Dy1 0.0450(3) 0.0823(4) 0.0469(3) 0.0029(2) 0.0204(2) 0.0001(2)
Gd1 0.0533(5) 0.0317(3) 0.0397(3) 0.0051(2) 0.0051(2) -0.0075(3)
Gd2 0.0460(5) 0.0341(3) 0.0425(3) -0.0045(2) 0.0081(2) 0.0089(3)
N1A 0.034(6) 0.019(3) 0.044(6) -0.002(5) 0.024(4) -0.007(4)
N1B 0.034(6) 0.019(3) 0.044(6) -0.002(5) 0.024(5) -0.007(4)
C1A 0.054(6) 0.077(7) 0.043(5) 0.012(5) 0.028(4) 0.015(5)
C2A 0.071(7) 0.064(6) 0.043(5) -0.009(4) 0.024(5) 0.008(5)
C3A 0.062(6) 0.071(7) 0.054(6) -0.023(5) 0.008(5) 0.026(5)
C4A 0.048(6) 0.064(6) 0.086(8) 0.010(6) 0.029(5) 0.022(5)
C5A 0.041(5) 0.078(7) 0.074(7) -0.017(6) 0.025(5) 0.000(5)
C6A 0.022(4) 0.073(6) 0.055(5) -0.005(4) 0.008(4) -0.007(4)
C7A 0.032(4) 0.062(6) 0.050(5) -0.001(4) -0.009(4) 0.004(4)
C8A 0.044(5) 0.079(7) 0.067(7) -0.002(5) -0.015(5) 0.031(5)
C9A 0.035(4) 0.046(5) 0.054(5) -0.007(4) 0.000(4) 0.009(4)
C10A 0.078(8) 0.048(6) 0.096(9) 0.002(6) 0.000(7) 0.012(6)
C11A 0.077(7) 0.045(5) 0.040(5) 0.013(4) 0.007(5) 0.026(5)
C12A 0.063(6) 0.058(6) 0.067(7) 0.040(5) -0.026(5) -0.002(5)
C13A 0.076(8) 0.070(7) 0.065(7) -0.011(6) -0.033(6) 0.028(6)
C14A 0.055(6) 0.052(5) 0.037(4) -0.003(4) -0.014(4) 0.000(4)
C15A 0.066(7) 0.095(8) 0.029(4) -0.005(5) -0.006(4) -0.011(6)
C16A 0.093(9) 0.084(7) 0.017(4) 0.003(4) -0.007(4) -0.006(6)
C17A 0.096(8) 0.062(6) 0.031(5) 0.016(4) 0.002(5) 0.010(6)
C18A 0.105(9) 0.054(6) 0.032(5) 0.009(4) 0.006(5) -0.014(6)
C19A 0.096(8) 0.058(6) 0.025(4) 0.005(4) 0.027(5) -0.017(5)
C20A 0.082(7) 0.053(5) 0.024(4) -0.003(3) 0.014(4) -0.001(5)
C21A 0.091(8) 0.064(6) 0.028(4) -0.019(4) 0.014(5) 0.014(6)
C22A 0.074(7) 0.080(8) 0.058(6) -0.026(5) 0.029(6) 0.000(6)
C23A 0.066(7) 0.072(7) 0.063(6) -0.005(5) 0.036(5) -0.005(6)
C24A 0.090(8) 0.079(8) 0.055(6) -0.021(5) 0.042(6) -0.042(7)
C25A 0.091(8) 0.070(7) 0.070(7) 0.004(6) 0.036(7) -0.025(6)
C26A 0.054(6) 0.083(8) 0.072(7) 0.004(6) 0.029(5) -0.028(6)
C27A 0.031(4) 0.072(7) 0.073(7) -0.013(5) 0.023(4) -0.007(4)
C28A 0.041(6) 0.073(7) 0.103(9) -0.008(7) 0.023(6) 0.002(5)
C29A 0.057(6) 0.069(7) 0.088(8) -0.001(6) 0.033(6) 0.028(5)
C30A 0.040(5) 0.042(5) 0.078(7) 0.000(5) 0.006(5) 0.013(4)
C31A 0.040(5) 0.090(8) 0.065(7) 0.004(6) -0.009(5) 0.021(5)
C32A 0.020(4) 0.074(7) 0.070(6) 0.003(5) 0.002(4) -0.001(4)
C33A 0.040(5) 0.078(7) 0.086(8) -0.002(6) -0.010(5) -0.013(5)
C34A 0.041(5) 0.059(6) 0.045(5) -0.001(4) -0.014(4) -0.001(4)
C35A 0.062(7) 0.076(7) 0.069(7) 0.014(6) -0.022(6) 0.017(6)
C36A 0.053(6) 0.050(5) 0.066(6) 0.033(5) -0.022(5) -0.003(4)
C37A 0.097(8) 0.046(5) 0.029(4) 0.010(4) -0.004(5) 0.015(5)
C38A 0.060(6) 0.085(7) 0.029(4) 0.007(4) -0.008(4) -0.001(6)
C39A 0.062(6) 0.089(8) 0.037(5) 0.002(5) -0.014(5) -0.014(6)
C40A 0.073(7) 0.045(5) 0.057(6) -0.014(4) -0.026(5) 0.002(5)
C41A 0.097(8) 0.052(5) 0.022(4) -0.009(4) 0.009(4) -0.023(5)
C42A 0.070(6) 0.059(6) 0.022(4) -0.010(4) 0.003(4) 0.013(5)
C43A 0.060(5) 0.049(5) 0.021(3) 0.001(3) 0.008(3) 0.002(4)
C44A 0.075(7) 0.050(5) 0.028(4) 0.000(3) 0.017(4) -0.016(5)
C45A 0.073(6) 0.082(7) 0.032(4) -0.020(4) 0.036(4) -0.040(6)
C46A 0.057(6) 0.070(7) 0.054(6) -0.003(5) 0.023(5) -0.017(5)
C47A 0.067(6) 0.054(5) 0.038(5) 0.013(4) 0.000(4) -0.022(5)
C48A 0.098(8) 0.040(5) 0.044(5) 0.012(4) 0.018(5) 0.000(5)
C49A 0.090(8) 0.043(5) 0.036(5) 0.008(4) 0.004(5) -0.012(5)
C50A 0.058(5) 0.034(4) 0.047(5) 0.010(4) 0.005(4) 0.013(4)
C51A 0.075(7) 0.050(5) 0.054(6) 0.013(4) -0.004(5) -0.003(5)
C52A 0.060(6) 0.035(4) 0.073(7) -0.003(4) 0.010(5) 0.003(4)
C53A 0.055(6) 0.027(4) 0.088(7) 0.003(4) 0.008(5) 0.017(4)
C54A 0.069(7) 0.043(5) 0.085(8) 0.006(5) 0.004(6) 0.027(5)
C55A 0.061(6) 0.049(5) 0.068(6) -0.024(5) 0.019(5) 0.019(5)
C56A 0.094(8) 0.042(5) 0.062(6) -0.009(5) 0.026(6) 0.012(5)
C57A 0.086(8) 0.038(5) 0.056(6) -0.015(4) 0.001(5) 0.006(5)
C58A 0.096(8) 0.052(5) 0.027(4) -0.013(4) 0.010(5) -0.013(5)
C59A 0.082(7) 0.043(5) 0.041(5) -0.017(4) -0.017(5) 0.005(5)
C60A 0.063(6) 0.055(6) 0.057(6) -0.027(5) -0.008(5) -0.011(5)
C61A 0.091(7) 0.035(4) 0.034(4) -0.015(3) 0.012(4) -0.022(5)
C62A 0.058(6) 0.044(5) 0.084(7) -0.003(5) 0.007(5) -0.018(5)
C63A 0.056(6) 0.033(4) 0.074(6) -0.004(4) 0.015(5) -0.014(4)
C64A 0.038(4) 0.042(4) 0.044(4) -0.003(4) 0.003(3) -0.007(4)
C65A 0.054(6) 0.064(6) 0.065(6) -0.006(5) -0.015(5) -0.026(5)
C66A 0.052(6) 0.071(7) 0.069(7) 0.009(6) -0.016(5) -0.015(5)
C67A 0.035(4) 0.075(7) 0.054(6) -0.004(5) 0.010(4) -0.017(4)
C68A 0.088(8) 0.039(5) 0.066(6) -0.012(4) 0.031(6) 0.007(5)
C69A 0.072(7) 0.040(5) 0.077(7) -0.006(5) 0.012(6) 0.008(5)
C70A 0.070(7) 0.033(4) 0.066(6) 0.008(4) 0.013(5) 0.003(4)
C71A 0.068(7) 0.031(4) 0.094(8) -0.015(5) 0.020(6) -0.016(5)
C72A 0.078(7) 0.034(4) 0.042(5) -0.010(4) 0.011(4) -0.022(4)
C73A 0.076(7) 0.044(5) 0.054(6) -0.019(4) 0.007(5) -0.004(5)
C74A 0.051(5) 0.052(5) 0.066(6) -0.019(5) -0.009(5) -0.018(5)
C75A 0.050(6) 0.062(6) 0.074(7) -0.006(5) -0.006(5) -0.025(5)
C76A 0.038(5) 0.043(5) 0.074(6) 0.007(4) 0.005(4) -0.015(4)
C77A 0.071(7) 0.044(5) 0.099(9) -0.002(5) 0.005(6) -0.034(5)
C78A 0.074(7) 0.053(6) 0.054(6) 0.024(5) 0.009(5) -0.027(5)
C79A 0.096(8) 0.041(5) 0.049(5) 0.016(4) 0.024(5) -0.012(5)
C80A 0.089(8) 0.034(4) 0.057(6) 0.021(4) 0.010(5) -0.001(5)
Ni1P 0.0260(4) 0.0226(4) 0.0221(4) -0.0014(3) 0.0018(3) 0.0004(3)
N1P 0.030(3) 0.024(3) 0.024(3) -0.003(2) 0.004(2) -0.001(2)
N2P 0.026(3) 0.024(3) 0.024(3) 0.000(2) 0.003(2) 0.003(2)
N3P 0.027(3) 0.023(3) 0.024(3) 0.001(2) 0.002(2) 0.000(2)
N4P 0.031(3) 0.024(3) 0.022(3) 0.001(2) 0.003(2) 0.002(2)
C1P 0.025(3) 0.019(3) 0.031(3) -0.003(3) 0.004(3) -0.001(3)
C2P 0.028(4) 0.031(4) 0.035(4) -0.005(3) 0.007(3) -0.002(3)
C3P 0.029(4) 0.022(3) 0.029(3) 0.000(3) 0.004(3) -0.001(3)
C4P 0.032(4) 0.020(3) 0.027(3) 0.000(3) 0.002(3) 0.004(3)
C5P 0.034(4) 0.025(3) 0.025(3) 0.002(3) 0.005(3) 0.005(3)
C6P 0.024(3) 0.026(3) 0.023(3) 0.003(2) 0.000(3) 0.003(3)
C7P 0.029(4) 0.027(3) 0.023(3) -0.001(3) 0.001(3) 0.001(3)
C8P 0.029(4) 0.029(3) 0.022(3) -0.002(3) 0.004(3) -0.002(3)
C9P 0.027(3) 0.028(3) 0.021(3) -0.003(2) -0.001(3) -0.004(3)
C10P 0.028(3) 0.021(3) 0.029(3) -0.003(3) 0.002(3) -0.001(3)
C11P 0.025(3) 0.018(3) 0.028(3) -0.006(2) 0.001(3) -0.001(3)
C12P 0.030(4) 0.023(3) 0.031(4) -0.003(3) 0.004(3) 0.002(3)
C13P 0.024(3) 0.024(3) 0.038(4) 0.002(3) 0.005(3) 0.001(3)
C14P 0.028(3) 0.026(3) 0.022(3) 0.000(3) 0.002(3) 0.003(3)
C15P 0.034(4) 0.026(3) 0.027(3) 0.002(3) 0.001(3) 0.003(3)
C16P 0.027(4) 0.030(3) 0.026(3) -0.002(3) -0.002(3) 0.003(3)
C17P 0.025(3) 0.035(4) 0.029(3) -0.001(3) 0.001(3) 0.002(3)
C18P 0.029(4) 0.031(4) 0.031(4) 0.002(3) 0.002(3) 0.000(3)
C19P 0.025(3) 0.025(3) 0.026(3) -0.001(3) -0.002(3) 0.000(3)
C20P 0.032(4) 0.024(3) 0.027(3) -0.008(3) 0.005(3) -0.003(3)
C21P 0.040(4) 0.030(4) 0.042(4) -0.004(3) -0.002(3) -0.001(3)
C22P 0.045(5) 0.040(4) 0.046(5) -0.016(4) 0.002(4) 0.001(4)
C23P 0.036(4) 0.026(4) 0.039(4) 0.000(3) 0.006(3) 0.000(3)
C24P 0.040(4) 0.038(4) 0.053(5) -0.003(4) 0.004(4) 0.006(4)
C25P 0.031(4) 0.031(4) 0.029(4) 0.001(3) 0.002(3) 0.000(3)
C26P 0.034(4) 0.041(4) 0.036(4) 0.011(3) 0.009(3) 0.011(3)
C27P 0.032(4) 0.034(4) 0.025(3) 0.000(3) 0.003(3) -0.002(3)
C28P 0.036(4) 0.046(4) 0.031(4) -0.010(3) 0.004(3) -0.011(3)
C29P 0.036(4) 0.024(3) 0.038(4) -0.005(3) 0.004(3) 0.000(3)
C30P 0.040(4) 0.032(4) 0.053(5) -0.003(4) 0.011(4) -0.006(3)
C31P 0.033(4) 0.027(4) 0.044(4) 0.000(3) -0.004(3) 0.006(3)
C32P 0.053(5) 0.037(4) 0.041(4) 0.007(3) -0.001(4) -0.003(4)
C33P 0.038(4) 0.029(4) 0.041(4) 0.001(3) -0.008(3) 0.002(3)
C34P 0.051(5) 0.036(4) 0.035(4) 0.003(3) -0.005(4) 0.001(4)
C35P 0.043(4) 0.033(4) 0.032(4) 0.000(3) -0.006(3) -0.003(3)
C36P 0.052(5) 0.034(4) 0.032(4) -0.007(3) -0.001(3) -0.004(4)
C1S 0.049(5) 0.044(5) 0.040(4) 0.002(3) 0.012(4) 0.001(4)
C2S 0.057(6) 0.066(6) 0.046(5) 0.005(4) -0.003(4) -0.002(5)
C3S 0.077(7) 0.054(6) 0.032(4) 0.004(4) 0.007(4) 0.000(5)
C4S 0.059(6) 0.050(5) 0.035(4) 0.005(3) 0.019(4) 0.004(4)
C5S 0.053(5) 0.043(5) 0.039(4) -0.002(3) 0.009(4) 0.001(4)
C6S 0.052(5) 0.038(4) 0.034(4) 0.000(3) 0.003(4) -0.002(4)
C7S 0.053(7) 0.146(14) 0.141(14) 0.091(12) 0.027(8) 0.018(8)
C8S 0.051(6) 0.098(9) 0.099(10) 0.028(8) 0.013(6) -0.003(6)
C9S 0.064(7) 0.077(8) 0.121(12) -0.027(8) -0.010(7) -0.018(6)
C10S 0.096(12) 0.128(14) 0.144(16) 0.017(12) -0.007(11) -0.028(11)
C11S 0.078(11) 0.22(2) 0.23(3) 0.12(2) 0.057(15) -0.002(14)
C12S 0.049(7) 0.190(18) 0.098(11) 0.034(11) -0.002(7) -0.022(9)

loop_
_atom_type_symbol
_atom_type_description
_atom_type_scat_dispersion_real
_atom_type_scat_dispersion_imag
_atom_type_scat_source
C C 0.0060 0.0030 'International Tables Vol C Tables 4.2.6.8 and 6.1.1.4'
H H 0.0000 0.0000 'International Tables Vol C Tables 4.2.6.8 and 6.1.1.4'
N N 0.0110 0.0050 'International Tables Vol C Tables 4.2.6.8 and 6.1.1.4'
Ni Ni 0.2530 1.6900 'International Tables Vol C Tables 4.2.6.8 and 6.1.1.4'
Gd Gd -0.0170 6.3130 'International Tables Vol C Tables 4.2.6.8 and 6.1.1.4'
Dy Dy -0.3790 6.5120 'International Tables Vol C Tables 4.2.6.8 and 6.1.1.4'

loop_
_geom_angle_atom_site_label_1
_geom_angle_atom_site_label_2
_geom_angle_atom_site_label_3
_geom_angle
_geom_angle_site_symmetry_1
_geom_angle_site_symmetry_3
N1A Dy1 C28A 141.9(5) . .
N1A Dy1 C23A 157.8(4) . .
C28A Dy1 C23A 36.7(4) . .
N1A Dy1 C27A 128.9(5) . .
C28A Dy1 C27A 34.2(4) . .
C23A Dy1 C27A 63.6(4) . .
N1A Dy1 C24A 153.4(5) . .
C28A Dy1 C24A 63.8(5) . .
C23A Dy1 C24A 34.3(4) . .
C27A Dy1 C24A 75.3(4) . .
N1A Dy1 C26A 129.9(4) . .
C28A Dy1 C26A 61.2(4) . .
C23A Dy1 C26A 71.7(4) . .
C27A Dy1 C26A 35.7(4) . .
C24A Dy1 C26A 61.0(4) . .
N1A Dy1 C25A 139.5(4) . .
C28A Dy1 C25A 72.3(4) . .
C23A Dy1 C25A 60.6(4) . .
C27A Dy1 C25A 62.4(4) . .
C24A Dy1 C25A 34.5(4) . .
C26A Dy1 C25A 32.7(4) . .
N1A Dy1 C29A 115.2(4) . .
C28A Dy1 C29A 30.1(3) . .
C23A Dy1 C29A 53.2(4) . .
C27A Dy1 C29A 55.2(3) . .
C24A Dy1 C29A 86.8(4) . .
C26A Dy1 C29A 88.7(4) . .
C25A Dy1 C29A 102.3(4) . .
N1A Dy1 C22A 127.1(4) . .
C28A Dy1 C22A 53.6(4) . .
C23A Dy1 C22A 30.8(3) . .
C27A Dy1 C22A 87.2(3) . .
C24A Dy1 C22A 55.7(4) . .
C26A Dy1 C22A 102.3(4) . .
C25A Dy1 C22A 88.4(4) . .
C29A Dy1 C22A 49.9(4) . .
N1A Dy1 C19A 123.7(4) . .
C28A Dy1 C19A 90.6(4) . .
C23A Dy1 C19A 55.0(4) . .
C27A Dy1 C19A 105.8(4) . .
C24A Dy1 C19A 30.6(4) . .
C26A Dy1 C19A 85.9(4) . .
C25A Dy1 C19A 53.7(4) . .
C29A Dy1 C19A 105.6(3) . .
C22A Dy1 C19A 59.3(3) . .
N1A Dy1 C32A 99.6(4) . .
C28A Dy1 C32A 54.6(4) . .
C23A Dy1 C32A 89.9(4) . .
C27A Dy1 C32A 29.4(3) . .
C24A Dy1 C32A 104.5(4) . .
C26A Dy1 C32A 53.7(3) . .
C25A Dy1 C32A 85.9(4) . .
C29A Dy1 C32A 59.8(3) . .
C22A Dy1 C32A 106.0(3) . .
C19A Dy1 C32A 134.9(3) . .
N1A Gd1 C47A 145.2(4) . .
N1A Gd1 C48A 130.4(5) . .
C47A Gd1 C48A 35.4(3) . .
N1A Gd1 C63A 159.1(4) . .
C47A Gd1 C63A 37.1(3) . .
C48A Gd1 C63A 64.6(4) . .
N1A Gd1 C62A 150.9(4) . .
C47A Gd1 C62A 63.4(3) . .
C48A Gd1 C62A 74.6(4) . .
C63A Gd1 C62A 33.7(3) . .
N1A Gd1 C51A 128.1(4) . .
C47A Gd1 C51A 61.2(4) . .
C48A Gd1 C51A 33.6(3) . .
C63A Gd1 C51A 72.7(3) . .
C62A Gd1 C51A 62.0(4) . .
N1A Gd1 C52A 135.8(4) . .
C47A Gd1 C52A 73.8(3) . .
C48A Gd1 C52A 63.2(3) . .
C63A Gd1 C52A 61.0(3) . .
C62A Gd1 C52A 33.8(3) . .
C51A Gd1 C52A 35.8(3) . .
N1A Gd1 C46A 118.1(4) . .
C47A Gd1 C46A 30.7(3) . .
C48A Gd1 C46A 57.3(4) . .
C63A Gd1 C46A 53.6(3) . .
C62A Gd1 C46A 86.7(3) . .
C51A Gd1 C46A 89.1(4) . .
C52A Gd1 C46A 104.1(3) . .
N1A Gd1 C64A 127.3(4) . .
C47A Gd1 C64A 54.1(3) . .
C48A Gd1 C64A 88.9(3) . .
C63A Gd1 C64A 31.8(3) . .
C62A Gd1 C64A 56.9(3) . .
C51A Gd1 C64A 104.2(3) . .
C52A Gd1 C64A 89.6(3) . .
C46A Gd1 C64A 49.3(3) . .
N1A Gd1 C49A 101.2(4) . .
C47A Gd1 C49A 54.9(3) . .
C48A Gd1 C49A 29.9(3) . .
C63A Gd1 C49A 90.7(3) . .
C62A Gd1 C49A 104.4(3) . .
C51A Gd1 C49A 52.7(3) . .
C52A Gd1 C49A 87.9(3) . .
C46A Gd1 C49A 60.5(3) . .
C64A Gd1 C49A 106.4(3) . .
N1A Gd1 C61A 122.0(4) . .
C47A Gd1 C61A 89.5(3) . .
C48A Gd1 C61A 105.1(3) . .
C63A Gd1 C61A 53.3(3) . .
C62A Gd1 C61A 30.5(3) . .
C51A Gd1 C61A 87.7(3) . .
C52A Gd1 C61A 52.9(3) . .
C46A Gd1 C61A 104.0(3) . .
C64A Gd1 C61A 58.5(3) . .
C49A Gd1 C61A 134.9(3) . .
N1A Gd1 C50A 100.0(4) . .
C47A Gd1 C50A 87.1(3) . .
C48A Gd1 C50A 53.5(3) . .
C63A Gd1 C50A 100.9(3) . .
C62A Gd1 C50A 83.3(3) . .
C51A Gd1 C50A 28.7(3) . .
C52A Gd1 C50A 50.2(3) . .
C46A Gd1 C50A 110.3(3) . .
C64A Gd1 C50A 132.6(2) . .
C49A Gd1 C50A 56.2(3) . .
C61A Gd1 C50A 100.5(3) . .
N1A Gd2 C68A 133.1(5) . .
N1A Gd2 C3A 137.1(4) . .
C68A Gd2 C3A 34.1(4) . .
N1A Gd2 C10A 151.9(4) . .
C68A Gd2 C10A 62.6(4) . .
C3A Gd2 C10A 70.2(4) . .
N1A Gd2 C69A 141.5(4) . .
C68A Gd2 C69A 35.8(3) . .
C3A Gd2 C69A 60.7(4) . .
C10A Gd2 C69A 34.0(4) . .
N1A Gd2 C4A 143.2(4) . .
C68A Gd2 C4A 65.1(4) . .
C3A Gd2 C4A 36.6(4) . .
C10A Gd2 C4A 60.4(4) . .
C69A Gd2 C4A 73.9(4) . .
N1A Gd2 C9A 151.0(4) . .
C68A Gd2 C9A 75.6(4) . .
C3A Gd2 C9A 61.9(3) . .
C10A Gd2 C9A 34.1(3) . .
C69A Gd2 C9A 62.5(3) . .
C4A Gd2 C9A 33.7(3) . .
N1A Gd2 C2A 105.4(4) . .
C68A Gd2 C2A 57.0(3) . .
C3A Gd2 C2A 32.7(3) . .
C10A Gd2 C2A 102.5(4) . .
C69A Gd2 C2A 90.7(3) . .
C4A Gd2 C2A 53.1(4) . .
C9A Gd2 C2A 86.2(3) . .
N1A Gd2 C73A 103.6(4) . .
C68A Gd2 C73A 29.6(3) . .
C3A Gd2 C73A 54.3(3) . .
C10A Gd2 C73A 87.8(4) . .
C69A Gd2 C73A 54.9(3) . .
C4A Gd2 C73A 90.3(4) . .
C9A Gd2 C73A 105.2(3) . .
C2A Gd2 C73A 59.6(3) . .
N1A Gd2 C70A 112.3(3) . .
C68A Gd2 C70A 55.7(3) . .
C3A Gd2 C70A 87.6(4) . .
C10A Gd2 C70A 52.6(4) . .
C69A Gd2 C70A 30.3(3) . .
C4A Gd2 C70A 104.0(3) . .
C9A Gd2 C70A 86.4(3) . .
C2A Gd2 C70A 111.9(3) . .
C73A Gd2 C70A 57.7(3) . .
N1A Gd2 C5A 113.7(4) . .
C68A Gd2 C5A 87.0(3) . .
C3A Gd2 C5A 53.2(4) . .
C10A Gd2 C5A 87.5(4) . .
C69A Gd2 C5A 103.2(3) . .
C4A Gd2 C5A 29.6(3) . .
C9A Gd2 C5A 55.1(3) . .
C2A Gd2 C5A 48.1(3) . .
C73A Gd2 C5A 104.1(3) . .
C70A Gd2 C5A 133.4(3) . .
N1A Gd2 C11A 120.3(4) . .
C68A Gd2 C11A 86.3(3) . .
C3A Gd2 C11A 101.5(3) . .
C10A Gd2 C11A 31.6(3) . .
C69A Gd2 C11A 50.8(3) . .
C4A Gd2 C11A 88.5(3) . .
C9A Gd2 C11A 56.1(3) . .
C2A Gd2 C11A 134.1(3) . .
C73A Gd2 C11A 102.6(3) . .
C70A Gd2 C11A 47.9(3) . .
C5A Gd2 C11A 110.3(3) . .
Dy1 N1A Gd1 116.8(5) . .
Dy1 N1A Gd2 118.0(5) . .
Gd1 N1A Gd2 111.1(5) . .
Gd3 N1B Dy1 132.1(8) . .
Gd3 N1B Gd4 112.1(7) . .
Dy1 N1B Gd4 102.2(6) . .
N1B Gd4 Dy1 37.4(4) . .
N1B Gd4 Gd3 31.9(4) . .
Dy1 Gd4 Gd3 65.87(8) . .
N1B Gd3 Gd4 36.0(4) . .
N1B Gd3 Dy1 24.5(5) . .
Gd4 Gd3 Dy1 55.15(8) . .
C2A C1A C5A 110.6(10) . .
C2A C1A C45A 123.9(9) . .
C5A C1A C45A 119.2(10) . .
C2A C1A Gd2 66.8(5) . .
C5A C1A Gd2 67.9(5) . .
C45A C1A Gd2 109.4(5) . .
C1A C2A C42A 119.9(10) . .
C1A C2A C3A 109.7(9) . .
C42A C2A C3A 123.0(10) . .
C1A C2A Gd2 86.8(5) . .
C42A C2A Gd2 96.3(5) . .
C3A C2A Gd2 59.0(4) . .
C68A C3A C2A 117.9(9) . .
C68A C3A C4A 125.2(10) . .
C2A C3A C4A 102.2(9) . .
C68A C3A Gd2 72.5(5) . .
C2A C3A Gd2 88.3(5) . .
C4A C3A Gd2 73.1(5) . .
C5A C4A C9A 122.5(11) . .
C5A C4A C3A 108.8(10) . .
C9A C4A C3A 116.4(9) . .
C5A C4A Gd2 91.1(6) . .
C9A C4A Gd2 73.5(5) . .
C3A C4A Gd2 70.3(5) . .
C6A C5A C4A 122.4(11) . .
C6A C5A C1A 121.7(11) . .
C4A C5A C1A 108.7(10) . .
C6A C5A Gd2 98.2(6) . .
C4A C5A Gd2 59.3(5) . .
C1A C5A Gd2 84.1(5) . .
C5A C6A C7A 121.0(10) . .
C5A C6A C67A 117.3(9) . .
C7A C6A C67A 114.3(8) . .
C66A C7A C6A 124.5(9) . .
C66A C7A C8A 109.2(9) . .
C6A C7A C8A 116.6(8) . .
C13A C8A C9A 126.3(11) . .
C13A C8A C7A 103.5(9) . .
C9A C8A C7A 121.9(9) . .
C13A C8A Gd2 95.9(6) . .
C9A C8A Gd2 56.3(4) . .
C7A C8A Gd2 94.8(5) . .
C4A C9A C10A 118.5(9) . .
C4A C9A C8A 115.1(9) . .
C10A C9A C8A 116.4(9) . .
C4A C9A Gd2 72.8(5) . .
C10A C9A Gd2 72.1(5) . .
C8A C9A Gd2 94.4(5) . .
C69A C10A C9A 125.1(11) . .
C69A C10A C11A 104.1(10) . .
C9A C10A C11A 118.9(10) . .
C69A C10A Gd2 73.1(6) . .
C9A C10A Gd2 73.8(5) . .
C11A C10A Gd2 90.9(6) . .
C80A C11A C12A 118.8(9) . .
C80A C11A C10A 111.2(9) . .
C12A C11A C10A 120.7(10) . .
C80A C11A Gd2 86.1(5) . .
C12A C11A Gd2 95.5(5) . .
C10A C11A Gd2 57.5(5) . .
C17A C12A C13A 117.9(10) . .
C17A C12A C11A 117.0(10) . .
C13A C12A C11A 118.4(11) . .
C8A C13A C14A 112.7(11) . .
C8A C13A C12A 119.1(10) . .
C14A C13A C12A 120.2(11) . .
C15A C14A C13A 120.3(10) . .
C15A C14A C66A 122.3(10) . .
C13A C14A C66A 106.8(10) . .
C16A C15A C14A 123.2(11) . .
C16A C15A C59A 112.4(11) . .
C14A C15A C59A 117.9(10) . .
C15A C16A C20A 127.7(11) . .
C15A C16A C17A 118.2(11) . .
C20A C16A C17A 105.5(10) . .
C18A C17A C12A 122.1(10) . .
C18A C17A C16A 107.3(10) . .
C12A C17A C16A 120.1(10) . .
C17A C18A C79A 120.8(10) . .
C17A C18A C19A 111.2(9) . .
C79A C18A C19A 119.0(10) . .
C18A C19A C20A 106.7(10) . .
C18A C19A C24A 126.8(9) . .
C20A C19A C24A 119.6(9) . .
C18A C19A Dy1 97.4(5) . .
C20A C19A Dy1 92.7(5) . .
C24A C19A Dy1 58.1(5) . .
C21A C20A C16A 120.0(9) . .
C21A C20A C19A 120.5(10) . .
C16A C20A C19A 109.2(9) . .
C22A C21A C20A 117.9(10) . .
C22A C21A C58A 119.1(10) . .
C20A C21A C58A 115.2(10) . .
C21A C22A C23A 125.0(12) . .
C21A C22A C55A 117.3(10) . .
C23A C22A C55A 109.8(10) . .
C21A C22A Dy1 96.6(6) . .
C23A C22A Dy1 60.8(5) . .
C55A C22A Dy1 84.3(5) . .
C22A C23A C24A 119.0(11) . .
C22A C23A C28A 106.6(10) . .
C24A C23A C28A 121.3(10) . .
C22A C23A Dy1 88.4(6) . .
C24A C23A Dy1 74.6(5) . .
C28A C23A Dy1 71.7(5) . .
C23A C24A C25A 117.6(12) . .
C23A C24A C19A 117.6(9) . .
C25A C24A C19A 113.8(11) . .
C23A C24A Dy1 71.1(5) . .
C25A C24A Dy1 74.7(6) . .
C19A C24A Dy1 91.3(5) . .
C26A C25A C78A 107.3(10) . .
C26A C25A C24A 121.2(12) . .
C78A C25A C24A 118.3(12) . .
C26A C25A Dy1 72.6(6) . .
C78A C25A Dy1 91.9(6) . .
C24A C25A Dy1 70.8(5) . .
C25A C26A C76A 109.0(10) . .
C25A C26A C27A 123.1(11) . .
C76A C26A C27A 116.5(9) . .
C25A C26A Dy1 74.7(6) . .
C76A C26A Dy1 93.0(5) . .
C27A C26A Dy1 70.9(5) . .
C28A C27A C32A 120.4(10) . .
C28A C27A C26A 115.8(10) . .
C32A C27A C26A 113.8(9) . .
C28A C27A Dy1 71.5(5) . .
C32A C27A Dy1 93.6(5) . .
C26A C27A Dy1 73.4(5) . .
C29A C28A C27A 119.2(12) . .
C29A C28A C23A 107.0(10) . .
C27A C28A C23A 120.8(10) . .
C29A C28A Dy1 88.9(6) . .
C27A C28A Dy1 74.3(6) . .
C23A C28A Dy1 71.7(5) . .
C28A C29A C55A 113.3(11) . .
C28A C29A C30A 123.4(12) . .
C55A C29A C30A 115.1(10) . .
C28A C29A Dy1 61.0(5) . .
C55A C29A Dy1 85.8(5) . .
C30A C29A Dy1 95.3(5) . .
C31A C30A C29A 119.4(10) . .
C31A C30A C54A 116.2(10) . .
C29A C30A C54A 116.9(9) . .
C35A C31A C30A 124.2(11) . .
C35A C31A C32A 108.8(10) . .
C30A C31A C32A 117.7(10) . .
C33A C32A C27A 127.6(10) . .
C33A C32A C31A 104.6(9) . .
C27A C32A C31A 119.7(9) . .
C33A C32A Dy1 97.6(6) . .
C27A C32A Dy1 57.0(5) . .
C31A C32A Dy1 92.3(5) . .
C32A C33A C75A 120.3(12) . .
C32A C33A C34A 111.8(10) . .
C75A C33A C34A 119.1(11) . .
C39A C34A C33A 125.9(10) . .
C39A C34A C35A 118.6(10) . .
C33A C34A C35A 106.0(10) . .
C31A C35A C36A 119.9(11) . .
C31A C35A C34A 108.9(10) . .
C36A C35A C34A 121.4(11) . .
C37A C36A C50A 114.3(9) . .
C37A C36A C35A 117.5(10) . .
C50A C36A C35A 121.3(10) . .
C36A C37A C49A 121.3(9) . .
C36A C37A C38A 121.2(10) . .
C49A C37A C38A 107.7(9) . .
C39A C38A C43A 124.3(10) . .
C39A C38A C37A 118.1(11) . .
C43A C38A C37A 107.5(9) . .
C38A C39A C34A 123.1(11) . .
C38A C39A C40A 114.8(11) . .
C34A C39A C40A 115.2(10) . .
C74A C40A C41A 109.8(9) . .
C74A C40A C39A 119.0(10) . .
C41A C40A C39A 120.9(10) . .
C40A C41A C42A 121.6(9) . .
C40A C41A C73A 108.9(9) . .
C42A C41A C73A 120.6(10) . .
C2A C42A C43A 119.9(9) . .
C2A C42A C41A 116.6(9) . .
C43A C42A C41A 115.7(9) . .
C42A C43A C38A 122.3(9) . .
C42A C43A C44A 121.5(9) . .
C38A C43A C44A 107.1(8) . .
C43A C44A C49A 111.2(9) . .
C43A C44A C45A 119.2(8) . .
C49A C44A C45A 120.3(8) . .
C46A C45A C44A 116.1(10) . .
C46A C45A C1A 122.1(10) . .
C44A C45A C1A 115.4(8) . .
C47A C46A C67A 111.5(9) . .
C47A C46A C45A 123.8(10) . .
C67A C46A C45A 116.2(10) . .
C47A C46A Gd1 61.4(5) . .
C67A C46A Gd1 85.8(5) . .
C45A C46A Gd1 94.0(5) . .
C46A C47A C48A 120.8(9) . .
C46A C47A C63A 106.1(8) . .
C48A C47A C63A 119.9(9) . .
C46A C47A Gd1 87.9(5) . .
C48A C47A Gd1 73.5(5) . .
C63A C47A Gd1 72.9(5) . .
C51A C48A C49A 114.7(10) . .
C51A C48A C47A 118.9(9) . .
C49A C48A C47A 116.7(9) . .
C51A C48A Gd1 75.6(5) . .
C49A C48A Gd1 92.8(5) . .
C47A C48A Gd1 71.1(5) . .
C37A C49A C48A 123.8(10) . .
C37A C49A C44A 106.4(8) . .
C48A C49A C44A 121.9(10) . .
C37A C49A Gd1 97.3(5) . .
C48A C49A Gd1 57.3(4) . .
C44A C49A Gd1 91.6(5) . .
C51A C50A C36A 125.4(9) . .
C51A C50A C54A 109.6(9) . .
C36A C50A C54A 117.7(9) . .
C51A C50A Gd1 58.2(5) . .
C36A C50A Gd1 96.9(5) . .
C54A C50A Gd1 88.1(5) . .
C50A C51A C48A 120.2(9) . .
C50A C51A C52A 105.2(9) . .
C48A C51A C52A 122.2(9) . .
C50A C51A Gd1 93.2(6) . .
C48A C51A Gd1 70.8(5) . .
C52A C51A Gd1 73.0(5) . .
C53A C52A C62A 125.4(10) . .
C53A C52A C51A 105.0(9) . .
C62A C52A C51A 117.2(9) . .
C53A C52A Gd1 93.7(5) . .
C62A C52A Gd1 70.8(5) . .
C51A C52A Gd1 71.2(5) . .
C54A C53A C52A 112.3(10) . .
C54A C53A C56A 119.9(10) . .
C52A C53A C56A 120.4(10) . .
C54A C53A Gd1 88.4(6) . .
C52A C53A Gd1 57.9(5) . .
C56A C53A Gd1 95.9(5) . .
C53A C54A C50A 107.9(10) . .
C53A C54A C30A 124.4(10) . .
C50A C54A C30A 120.5(10) . .
C56A C55A C29A 127.4(10) . .
C56A C55A C22A 122.5(10) . .
C29A C55A C22A 103.2(9) . .
C56A C55A Dy1 108.9(5) . .
C29A C55A Dy1 65.7(5) . .
C22A C55A Dy1 65.6(5) . .
C57A C56A C55A 118.9(10) . .
C57A C56A C53A 117.4(10) . .
C55A C56A C53A 116.0(10) . .
C56A C57A C58A 120.9(10) . .
C56A C57A C61A 123.2(10) . .
C58A C57A C61A 106.5(9) . .
C59A C58A C21A 122.1(9) . .
C59A C58A C57A 108.2(9) . .
C21A C58A C57A 121.2(10) . .
C60A C59A C58A 108.5(9) . .
C60A C59A C15A 118.9(9) . .
C58A C59A C15A 122.3(10) . .
C61A C60A C59A 110.8(9) . .
C61A C60A C65A 118.5(9) . .
C59A C60A C65A 122.7(10) . .
C60A C61A C62A 126.1(9) . .
C60A C61A C57A 106.0(8) . .
C62A C61A C57A 119.9(9) . .
C60A C61A Gd1 93.8(5) . .
C62A C61A Gd1 57.2(4) . .
C57A C61A Gd1 95.4(5) . .
C63A C62A C52A 122.6(10) . .
C63A C62A C61A 114.3(10) . .
C52A C62A C61A 113.2(9) . .
C63A C62A Gd1 72.4(5) . .
C52A C62A Gd1 75.4(5) . .
C61A C62A Gd1 92.2(5) . .
C62A C63A C64A 120.8(9) . .
C62A C63A C47A 119.2(9) . .
C64A C63A C47A 104.6(8) . .
C62A C63A Gd1 73.9(5) . .
C64A C63A Gd1 87.3(5) . .
C47A C63A Gd1 70.0(5) . .
C67A C64A C65A 120.2(9) . .
C67A C64A C63A 108.4(8) . .
C65A C64A C63A 123.7(8) . .
C67A C64A Gd1 83.2(5) . .
C65A C64A Gd1 97.0(5) . .
C63A C64A Gd1 60.9(4) . .
C66A C65A C64A 120.7(10) . .
C66A C65A C60A 114.8(10) . .
C64A C65A C60A 116.1(10) . .
C65A C66A C7A 119.8(10) . .
C65A C66A C14A 123.2(11) . .
C7A C66A C14A 107.8(9) . .
C46A C67A C64A 109.2(9) . .
C46A C67A C6A 123.3(9) . .
C64A C67A C6A 120.1(8) . .
C46A C67A Gd1 66.2(5) . .
C64A C67A Gd1 68.5(5) . .
C6A C67A Gd1 106.8(5) . .
C73A C68A C3A 118.8(10) . .
C73A C68A C69A 116.2(9) . .
C3A C68A C69A 115.4(10) . .
C73A C68A Gd2 92.1(6) . .
C3A C68A Gd2 73.4(5) . .
C69A C68A Gd2 73.5(5) . .
C10A C69A C70A 111.6(10) . .
C10A C69A C68A 118.9(10) . .
C70A C69A C68A 116.0(10) . .
C10A C69A Gd2 72.9(6) . .
C70A C69A Gd2 90.6(6) . .
C68A C69A Gd2 70.6(5) . .
C71A C70A C69A 129.9(10) . .
C71A C70A C80A 114.4(9) . .
C69A C70A C80A 106.0(9) . .
C71A C70A Gd2 95.4(6) . .
C69A C70A Gd2 59.1(5) . .
C80A C70A Gd2 85.3(5) . .
C70A C71A C77A 124.1(11) . .
C70A C71A C72A 114.9(9) . .
C77A C71A C72A 114.7(11) . .
C74A C72A C71A 124.5(9) . .
C74A C72A C73A 108.6(8) . .
C71A C72A C73A 117.1(9) . .
C68A C73A C41A 122.7(10) . .
C68A C73A C72A 125.6(9) . .
C41A C73A C72A 103.9(9) . .
C68A C73A Gd2 58.3(5) . .
C41A C73A Gd2 94.2(5) . .
C72A C73A Gd2 94.8(5) . .
C40A C74A C72A 108.9(9) . .
C40A C74A C75A 123.3(10) . .
C72A C74A C75A 118.2(10) . .
C33A C75A C76A 118.0(11) . .
C33A C75A C74A 117.2(10) . .
C76A C75A C74A 117.5(10) . .
C75A C76A C77A 120.4(10) . .
C75A C76A C26A 123.5(9) . .
C77A C76A C26A 107.4(10) . .
C75A C76A Dy1 95.6(5) . .
C77A C76A Dy1 87.4(5) . .
C26A C76A Dy1 56.7(4) . .
C71A C77A C76A 124.3(11) . .
C71A C77A C78A 122.7(11) . .
C76A C77A C78A 105.8(10) . .
C25A C78A C79A 126.2(10) . .
C25A C78A C77A 110.4(10) . .
C79A C78A C77A 115.4(10) . .
C25A C78A Dy1 58.7(5) . .
C79A C78A Dy1 95.6(5) . .
C77A C78A Dy1 88.2(5) . .
C80A C79A C18A 116.2(10) . .
C80A C79A C78A 120.9(10) . .
C18A C79A C78A 115.7(10) . .
C11A C80A C79A 124.7(10) . .
C11A C80A C70A 107.0(9) . .
C79A C80A C70A 122.2(10) . .
N2P Ni1P N4P 176.7(2) . .
N2P Ni1P N3P 90.1(2) . .
N4P Ni1P N3P 90.1(2) . .
N2P Ni1P N1P 89.7(2) . .
N4P Ni1P N1P 89.9(2) . .
N3P Ni1P N1P 177.5(2) . .
C4P N1P C1P 105.1(5) . .
C4P N1P Ni1P 127.6(4) . .
C1P N1P Ni1P 127.4(5) . .
C6P N2P C9P 104.4(5) . .
C6P N2P Ni1P 128.3(4) . .
C9P N2P Ni1P 127.2(4) . .
C11P N3P C14P 104.8(5) . .
C11P N3P Ni1P 127.0(4) . .
C14P N3P Ni1P 128.2(4) . .
C19P N4P C16P 104.5(6) . .
C19P N4P Ni1P 128.0(4) . .
C16P N4P Ni1P 127.4(4) . .
N1P C1P C20P 125.1(6) . .
N1P C1P C2P 111.5(6) . .
C20P C1P C2P 123.3(6) . .
C3P C2P C1P 106.0(6) . .
C3P C2P C21P 129.2(7) . .
C1P C2P C21P 124.7(6) . .
C2P C3P C4P 105.7(6) . .
C2P C3P C23P 129.0(6) . .
C4P C3P C23P 125.3(6) . .
N1P C4P C5P 125.2(6) . .
N1P C4P C3P 111.7(6) . .
C5P C4P C3P 123.0(6) . .
C4P C5P C6P 124.9(6) . .
C4P C5P H5P 117.6 . .
C6P C5P H5P 117.6 . .
N2P C6P C5P 124.3(6) . .
N2P C6P C7P 112.0(6) . .
C5P C6P C7P 123.7(6) . .
C8P C7P C6P 106.5(6) . .
C8P C7P C25P 128.6(6) . .
C6P C7P C25P 124.8(6) . .
C7P C8P C9P 106.3(6) . .
C7P C8P C27P 129.3(6) . .
C9P C8P C27P 124.2(6) . .
C10P C9P N2P 125.6(6) . .
C10P C9P C8P 123.6(6) . .
N2P C9P C8P 110.8(6) . .
C9P C10P C11P 123.7(6) . .
C9P C10P H10P 118.1 . .
C11P C10P H10P 118.1 . .
N3P C11P C10P 126.3(6) . .
N3P C11P C12P 111.1(6) . .
C10P C11P C12P 122.6(6) . .
C13P C12P C11P 105.6(6) . .
C13P C12P C29P 129.9(6) . .
C11P C12P C29P 124.4(6) . .
C12P C13P C14P 106.6(6) . .
C12P C13P C31P 128.5(6) . .
C14P C13P C31P 124.9(6) . .
N3P C14P C15P 123.6(6) . .
N3P C14P C13P 111.9(6) . .
C15P C14P C13P 124.4(6) . .
C16P C15P C14P 125.5(6) . .
C16P C15P H15P 117.3 . .
C14P C15P H15P 117.3 . .
C15P C16P N4P 125.1(6) . .
C15P C16P C17P 123.9(6) . .
N4P C16P C17P 110.9(6) . .
C18P C17P C16P 107.1(6) . .
C18P C17P C33P 128.5(6) . .
C16P C17P C33P 124.1(7) . .
C17P C18P C19P 105.8(6) . .
C17P C18P C35P 129.7(6) . .
C19P C18P C35P 124.5(6) . .
N4P C19P C20P 124.9(6) . .
N4P C19P C18P 111.7(6) . .
C20P C19P C18P 123.5(6) . .
C1P C20P C19P 124.6(6) . .
C1P C20P H20P 117.7 . .
C19P C20P H20P 117.7 . .
C2P C21P C22P 113.5(6) . .
C2P C21P H21A 108.9 . .
C22P C21P H21A 108.9 . .
C2P C21P H21B 108.9 . .
C22P C21P H21B 108.9 . .
H21A C21P H21B 107.7 . .
C21P C22P H22A 109.5 . .
C21P C22P H22B 109.5 . .
H22A C22P H22B 109.5 . .
C21P C22P H22C 109.5 . .
H22A C22P H22C 109.5 . .
H22B C22P H22C 109.5 . .
C3P C23P C24P 114.2(6) . .
C3P C23P H23A 108.7 . .
C24P C23P H23A 108.7 . .
C3P C23P H23B 108.7 . .
C24P C23P H23B 108.7 . .
H23A C23P H23B 107.6 . .
C23P C24P H24A 109.5 . .
C23P C24P H24B 109.5 . .
H24A C24P H24B 109.5 . .
C23P C24P H24C 109.5 . .
H24A C24P H24C 109.5 . .
H24B C24P H24C 109.5 . .
C7P C25P C26P 111.1(6) . .
C7P C25P H25A 109.4 . .
C26P C25P H25A 109.4 . .
C7P C25P H25B 109.4 . .
C26P C25P H25B 109.4 . .
H25A C25P H25B 108.0 . .
C25P C26P H26A 109.5 . .
C25P C26P H26B 109.5 . .
H26A C26P H26B 109.5 . .
C25P C26P H26C 109.5 . .
H26A C26P H26C 109.5 . .
H26B C26P H26C 109.5 . .
C8P C27P C28P 111.7(6) . .
C8P C27P H27A 109.3 . .
C28P C27P H27A 109.3 . .
C8P C27P H27B 109.3 . .
C28P C27P H27B 109.3 . .
H27A C27P H27B 107.9 . .
C27P C28P H28A 109.5 . .
C27P C28P H28B 109.5 . .
H28A C28P H28B 109.5 . .
C27P C28P H28C 109.5 . .
H28A C28P H28C 109.5 . .
H28B C28P H28C 109.5 . .
C12P C29P C30P 113.2(6) . .
C12P C29P H29A 108.9 . .
C30P C29P H29A 108.9 . .
C12P C29P H29B 108.9 . .
C30P C29P H29B 108.9 . .
H29A C29P H29B 107.8 . .
C29P C30P H30A 109.5 . .
C29P C30P H30B 109.5 . .
H30A C30P H30B 109.5 . .
C29P C30P H30C 109.5 . .
H30A C30P H30C 109.5 . .
H30B C30P H30C 109.5 . .
C13P C31P C32P 113.2(6) . .
C13P C31P H31A 108.9 . .
C32P C31P H31A 108.9 . .
C13P C31P H31B 108.9 . .
C32P C31P H31B 108.9 . .
H31A C31P H31B 107.7 . .
C31P C32P H32A 109.5 . .
C31P C32P H32B 109.5 . .
H32A C32P H32B 109.5 . .
C31P C32P H32C 109.5 . .
H32A C32P H32C 109.5 . .
H32B C32P H32C 109.5 . .
C17P C33P C34P 112.9(6) . .
C17P C33P H33A 109.0 . .
C34P C33P H33A 109.0 . .
C17P C33P H33B 109.0 . .
C34P C33P H33B 109.0 . .
H33A C33P H33B 107.8 . .
C33P C34P H34A 109.5 . .
C33P C34P H34B 109.5 . .
H34A C34P H34B 109.5 . .
C33P C34P H34C 109.5 . .
H34A C34P H34C 109.5 . .
H34B C34P H34C 109.5 . .
C18P C35P C36P 111.5(6) . .
C18P C35P H35A 109.3 . .
C36P C35P H35A 109.3 . .
C18P C35P H35B 109.3 . .
C36P C35P H35B 109.3 . .
H35A C35P H35B 108.0 . .
C35P C36P H36A 109.5 . .
C35P C36P H36B 109.5 . .
H36A C36P H36B 109.5 . .
C35P C36P H36C 109.5 . .
H36A C36P H36C 109.5 . .
H36B C36P H36C 109.5 . .
C6S C1S C2S 121.1(9) . .
C6S C1S H1S 119.5 . .
C2S C1S H1S 119.5 . .
C1S C2S C3S 119.1(10) . .
C1S C2S H2S 120.4 . .
C3S C2S H2S 120.4 . .
C4S C3S C2S 119.8(9) . .
C4S C3S H3S 120.1 . .
C2S C3S H3S 120.1 . .
C5S C4S C3S 120.0(8) . .
C5S C4S H4S 120.0 . .
C3S C4S H4S 120.0 . .
C4S C5S C6S 120.6(9) . .
C4S C5S H5S 119.7 . .
C6S C5S H5S 119.7 . .
C1S C6S C5S 119.4(8) . .
C1S C6S H6S 120.3 . .
C5S C6S H6S 120.3 . .
C8S C7S C9S 121.6(12) . 2_655
C8S C7S H7S 119.2 . .
C9S C7S H7S 119.2 2_655 .
C9S C8S C7S 117.3(13) . .
C9S C8S H8S 121.3 . .
C7S C8S H8S 121.3 . .
C8S C9S C7S 120.9(14) . 2_655
C8S C9S H9S 119.6 . .
C7S C9S H9S 119.6 2_655 .
C12S C10S C11S 118.2(18) 2_655 .
C12S C10S H10S 120.9 2_655 .
C11S C10S H10S 120.9 . .
C12S C11S C10S 122.8(16) . .
C12S C11S H11S 118.6 . .
C10S C11S H11S 118.6 . .
C10S C12S C11S 117.7(18) 2_655 .
C10S C12S H12S 121.2 2_655 .
C11S C12S H12S 121.2 . .

loop_
_geom_bond_atom_site_label_1
_geom_bond_atom_site_label_2
_geom_bond_distance
_geom_bond_site_symmetry_2
Dy1 N1A 2.034(10) .
Dy1 N1B 2.056(14) .
Dy1 C28A 2.406(10) .
Dy1 C23A 2.406(9) .
Dy1 C27A 2.442(9) .
Dy1 C24A 2.451(9) .
Dy1 C26A 2.477(9) .
Dy1 C25A 2.503(10) .
Dy1 C29A 2.750(9) .
Dy1 C22A 2.755(9) .
Dy1 C19A 2.887(9) .
Dy1 C32A 2.908(9) .
Gd1 N1A 2.085(10) .
Gd1 C47A 2.387(8) .
Gd1 C48A 2.419(8) .
Gd1 C63A 2.428(8) .
Gd1 C62A 2.448(9) .
Gd1 C51A 2.482(9) .
Gd1 C52A 2.507(9) .
Gd1 C46A 2.717(9) .
Gd1 C64A 2.776(8) .
Gd1 C49A 2.870(9) .
Gd1 C61A 2.908(8) .
Gd1 C50A 2.917(8) .
Gd2 N1A 2.097(11) .
Gd2 C68A 2.396(9) .
Gd2 C3A 2.406(8) .
Gd2 C10A 2.432(11) .
Gd2 C69A 2.435(9) .
Gd2 C4A 2.445(9) .
Gd2 C9A 2.454(8) .
Gd2 C2A 2.808(9) .
Gd2 C73A 2.813(9) .
Gd2 C70A 2.839(9) .
Gd2 C5A 2.843(9) .
Gd2 C11A 2.885(8) .
N1B Gd3 1.969(14) .
N1B Gd4 2.192(14) .
Gd4 Gd3 3.454(5) .
C1A C2A 1.361(15) .
C1A C5A 1.440(15) .
C1A C45A 1.462(15) .
C2A C42A 1.389(14) .
C2A C3A 1.519(15) .
C3A C68A 1.409(15) .
C3A C4A 1.523(16) .
C4A C5A 1.403(15) .
C4A C9A 1.420(14) .
C5A C6A 1.363(14) .
C6A C7A 1.411(14) .
C6A C67A 1.536(14) .
C7A C66A 1.407(15) .
C7A C8A 1.506(14) .
C8A C13A 1.392(16) .
C8A C9A 1.445(13) .
C9A C10A 1.435(15) .
C10A C69A 1.425(16) .
C10A C11A 1.513(15) .
C11A C80A 1.371(14) .
C11A C12A 1.455(15) .
C12A C17A 1.398(16) .
C12A C13A 1.443(16) .
C13A C14A 1.420(13) .
C14A C15A 1.374(15) .
C14A C66A 1.436(14) .
C15A C16A 1.343(16) .
C15A C59A 1.475(15) .
C16A C20A 1.446(16) .
C16A C17A 1.504(14) .
C17A C18A 1.398(16) .
C18A C79A 1.423(14) .
C18A C19A 1.423(15) .
C19A C20A 1.454(14) .
C19A C24A 1.469(17) .
C20A C21A 1.410(13) .
C21A C22A 1.382(16) .
C21A C58A 1.448(15) .
C22A C23A 1.411(15) .
C22A C55A 1.518(16) .
C23A C24A 1.431(18) .
C23A C28A 1.514(17) .
C24A C25A 1.469(15) .
C25A C26A 1.403(17) .
C25A C78A 1.436(16) .
C26A C76A 1.493(15) .
C26A C27A 1.509(15) .
C27A C28A 1.425(15) .
C27A C32A 1.431(15) .
C28A C29A 1.381(16) .
C29A C55A 1.443(16) .
C29A C30A 1.458(15) .
C30A C31A 1.400(15) .
C30A C54A 1.493(15) .
C31A C35A 1.367(16) .
C31A C32A 1.519(15) .
C32A C33A 1.381(16) .
C33A C75A 1.389(16) .
C33A C34A 1.431(16) .
C34A C39A 1.406(15) .
C34A C35A 1.458(14) .
C35A C36A 1.427(15) .
C36A C37A 1.402(15) .
C36A C50A 1.420(13) .
C37A C49A 1.414(15) .
C37A C38A 1.510(15) .
C38A C39A 1.353(15) .
C38A C43A 1.418(14) .
C39A C40A 1.492(14) .
C40A C74A 1.391(15) .
C40A C41A 1.425(15) .
C41A C42A 1.428(14) .
C41A C73A 1.458(14) .
C42A C43A 1.416(12) .
C43A C44A 1.420(12) .
C44A C49A 1.448(14) .
C44A C45A 1.454(15) .
C45A C46A 1.437(13) .
C46A C47A 1.389(14) .
C46A C67A 1.396(14) .
C47A C48A 1.461(14) .
C47A C63A 1.532(13) .
C48A C51A 1.417(15) .
C48A C49A 1.432(13) .
C50A C51A 1.402(14) .
C50A C54A 1.447(14) .
C51A C52A 1.532(14) .
C52A C53A 1.407(14) .
C52A C62A 1.443(14) .
C53A C54A 1.353(15) .
C53A C56A 1.456(14) .
C55A C56A 1.404(15) .
C56A C57A 1.357(15) .
C57A C58A 1.458(14) .
C57A C61A 1.501(14) .
C58A C59A 1.419(15) .
C59A C60A 1.419(15) .
C60A C61A 1.410(14) .
C60A C65A 1.481(15) .
C61A C62A 1.479(13) .
C62A C63A 1.414(14) .
C63A C64A 1.465(13) .
C64A C67A 1.412(12) .
C64A C65A 1.428(13) .
C65A C66A 1.397(15) .
C68A C73A 1.391(15) .
C68A C69A 1.487(15) .
C69A C70A 1.432(14) .
C70A C71A 1.382(15) .
C70A C80A 1.521(14) .
C71A C77A 1.386(15) .
C71A C72A 1.459(14) .
C72A C74A 1.413(14) .
C72A C73A 1.501(14) .
C74A C75A 1.488(15) .
C75A C76A 1.421(14) .
C76A C77A 1.440(15) .
C77A C78A 1.464(15) .
C78A C79A 1.453(15) .
C79A C80A 1.396(15) .
Ni1P N2P 1.960(6) .
Ni1P N4P 1.968(6) .
Ni1P N3P 1.979(5) .
Ni1P N1P 1.982(5) .
N1P C4P 1.358(9) .
N1P C1P 1.367(8) .
N2P C6P 1.370(8) .
N2P C9P 1.388(8) .
N3P C11P 1.360(8) .
N3P C14P 1.375(8) .
N4P C19P 1.365(8) .
N4P C16P 1.378(8) .
C1P C20P 1.378(10) .
C1P C2P 1.445(9) .
C2P C3P 1.371(10) .
C2P C21P 1.504(10) .
C3P C4P 1.451(9) .
C3P C23P 1.488(10) .
C4P C5P 1.368(10) .
C5P C6P 1.381(9) .
C5P H5P 0.9500 .
C6P C7P 1.439(9) .
C7P C8P 1.365(10) .
C7P C25P 1.498(9) .
C8P C9P 1.453(9) .
C8P C27P 1.483(9) .
C9P C10P 1.362(9) .
C10P C11P 1.376(9) .
C10P H10P 0.9500 .
C11P C12P 1.469(9) .
C12P C13P 1.361(10) .
C12P C29P 1.485(9) .
C13P C14P 1.432(9) .
C13P C31P 1.484(9) .
C14P C15P 1.390(9) .
C15P C16P 1.369(10) .
C15P H15P 0.9500 .
C16P C17P 1.433(9) .
C17P C18P 1.356(11) .
C17P C33P 1.499(10) .
C18P C19P 1.443(9) .
C18P C35P 1.493(10) .
C19P C20P 1.381(9) .
C20P H20P 0.9500 .
C21P C22P 1.509(11) .
C21P H21A 0.9900 .
C21P H21B 0.9900 .
C22P H22A 0.9800 .
C22P H22B 0.9800 .
C22P H22C 0.9800 .
C23P C24P 1.536(10) .
C23P H23A 0.9900 .
C23P H23B 0.9900 .
C24P H24A 0.9800 .
C24P H24B 0.9800 .
C24P H24C 0.9800 .
C25P C26P 1.540(9) .
C25P H25A 0.9900 .
C25P H25B 0.9900 .
C26P H26A 0.9800 .
C26P H26B 0.9800 .
C26P H26C 0.9800 .
C27P C28P 1.546(9) .
C27P H27A 0.9900 .
C27P H27B 0.9900 .
C28P H28A 0.9800 .
C28P H28B 0.9800 .
C28P H28C 0.9800 .
C29P C30P 1.547(10) .
C29P H29A 0.9900 .
C29P H29B 0.9900 .
C30P H30A 0.9800 .
C30P H30B 0.9800 .
C30P H30C 0.9800 .
C31P C32P 1.528(11) .
C31P H31A 0.9900 .
C31P H31B 0.9900 .
C32P H32A 0.9800 .
C32P H32B 0.9800 .
C32P H32C 0.9800 .
C33P C34P 1.519(11) .
C33P H33A 0.9900 .
C33P H33B 0.9900 .
C34P H34A 0.9800 .
C34P H34B 0.9800 .
C34P H34C 0.9800 .
C35P C36P 1.537(11) .
C35P H35A 0.9900 .
C35P H35B 0.9900 .
C36P H36A 0.9800 .
C36P H36B 0.9800 .
C36P H36C 0.9800 .
C1S C6S 1.377(13) .
C1S C2S 1.386(13) .
C1S H1S 0.9500 .
C2S C3S 1.395(14) .
C2S H2S 0.9500 .
C3S C4S 1.390(15) .
C3S H3S 0.9500 .
C4S C5S 1.375(13) .
C4S H4S 0.9500 .
C5S C6S 1.385(12) .
C5S H5S 0.9500 .
C6S H6S 0.9500 .
C7S C8S 1.36(2) .
C7S C9S 1.38(2) 2_655
C7S H7S 0.9500 .
C8S C9S 1.355(16) .
C8S H8S 0.9500 .
C9S H9S 0.9500 .
C10S C12S 1.30(2) 2_655
C10S C11S 1.46(3) .
C10S H10S 0.9500 .
C11S C12S 1.32(3) .
C11S H11S 0.9500 .
C12S H12S 0.9500 .

loop_
_geom_torsion_atom_site_label_1
_geom_torsion_atom_site_label_2
_geom_torsion_atom_site_label_3
_geom_torsion_atom_site_label_4
_geom_torsion
_geom_torsion_site_symmetry_1
_geom_torsion_site_symmetry_4
C5A C1A C2A C42A -148.7(8) . .
C45A C1A C2A C42A 3.0(13) . .
Gd2 C1A C2A C42A -95.4(8) . .
C5A C1A C2A C3A 2.1(10) . .
C45A C1A C2A C3A 153.8(8) . .
Gd2 C1A C2A C3A 55.3(6) . .
C5A C1A C2A Gd2 -53.3(7) . .
C45A C1A C2A Gd2 98.4(8) . .
C1A C2A C3A C68A -142.6(9) . .
C42A C2A C3A C68A 7.0(13) . .
Gd2 C2A C3A C68A -69.2(7) . .
C1A C2A C3A C4A -1.2(10) . .
C42A C2A C3A C4A 148.4(8) . .
Gd2 C2A C3A C4A 72.3(5) . .
C1A C2A C3A Gd2 -73.5(7) . .
C42A C2A C3A Gd2 76.2(8) . .
C68A C3A C4A C5A 137.5(10) . .
C2A C3A C4A C5A -0.1(10) . .
Gd2 C3A C4A C5A 84.3(7) . .
C68A C3A C4A C9A -5.9(14) . .
C2A C3A C4A C9A -143.5(8) . .
Gd2 C3A C4A C9A -59.1(7) . .
C68A C3A C4A Gd2 53.2(9) . .
C2A C3A C4A Gd2 -84.4(6) . .
C9A C4A C5A C6A -8.6(15) . .
C3A C4A C5A C6A -149.2(9) . .
Gd2 C4A C5A C6A -79.7(9) . .
C9A C4A C5A C1A 142.0(9) . .
C3A C4A C5A C1A 1.3(10) . .
Gd2 C4A C5A C1A 70.9(7) . .
C9A C4A C5A Gd2 71.1(8) . .
C3A C4A C5A Gd2 -69.6(6) . .
C2A C1A C5A C6A 148.7(9) . .
C45A C1A C5A C6A -4.6(13) . .
Gd2 C1A C5A C6A 96.0(8) . .
C2A C1A C5A C4A -2.1(11) . .
C45A C1A C5A C4A -155.3(8) . .
Gd2 C1A C5A C4A -54.8(6) . .
C2A C1A C5A Gd2 52.6(7) . .
C45A C1A C5A Gd2 -100.6(7) . .
C4A C5A C6A C7A 4.1(14) . .
C1A C5A C6A C7A -142.7(10) . .
Gd2 C5A C6A C7A -54.6(9) . .
C4A C5A C6A C67A 152.6(9) . .
C1A C5A C6A C67A 5.8(12) . .
Gd2 C5A C6A C67A 93.8(7) . .
C5A C6A C7A C66A 144.0(10) . .
C67A C6A C7A C66A -5.3(13) . .
C5A C6A C7A C8A 1.7(13) . .
C67A C6A C7A C8A -147.6(8) . .
C66A C7A C8A C13A -1.2(10) . .
C6A C7A C8A C13A 146.5(8) . .
C66A C7A C8A C9A -151.3(8) . .
C6A C7A C8A C9A -3.6(13) . .
C66A C7A C8A Gd2 -98.5(7) . .
C6A C7A C8A Gd2 49.3(8) . .
C5A C4A C9A C10A -138.3(10) . .
C3A C4A C9A C10A -0.3(12) . .
Gd2 C4A C9A C10A -57.7(8) . .
C5A C4A C9A C8A 6.3(13) . .
C3A C4A C9A C8A 144.2(8) . .
Gd2 C4A C9A C8A 86.8(7) . .
C5A C4A C9A Gd2 -80.6(9) . .
C3A C4A C9A Gd2 57.4(7) . .
C13A C8A C9A C4A -143.3(10) . .
C7A C8A C9A C4A -0.3(12) . .
Gd2 C8A C9A C4A -73.1(7) . .
C13A C8A C9A C10A 2.0(14) . .
C7A C8A C9A C10A 145.0(9) . .
Gd2 C8A C9A C10A 72.2(7) . .
C13A C8A C9A Gd2 -70.2(10) . .
C7A C8A C9A Gd2 72.8(9) . .
C4A C9A C10A C69A 3.1(15) . .
C8A C9A C10A C69A -140.9(10) . .
Gd2 C9A C10A C69A -54.9(10) . .
C4A C9A C10A C11A 139.9(9) . .
C8A C9A C10A C11A -4.2(13) . .
Gd2 C9A C10A C11A 81.8(8) . .
C4A C9A C10A Gd2 58.1(8) . .
C8A C9A C10A Gd2 -86.0(7) . .
C69A C10A C11A C80A 2.4(11) . .
C9A C10A C11A C80A -142.3(9) . .
Gd2 C10A C11A C80A -70.4(7) . .
C69A C10A C11A C12A 148.5(9) . .
C9A C10A C11A C12A 3.9(14) . .
Gd2 C10A C11A C12A 75.7(8) . .
C69A C10A C11A Gd2 72.8(7) . .
C9A C10A C11A Gd2 -71.9(8) . .
C80A C11A C12A C17A -7.9(12) . .
C10A C11A C12A C17A -151.6(9) . .
Gd2 C11A C12A C17A -96.4(7) . .
C80A C11A C12A C13A 142.7(9) . .
C10A C11A C12A C13A -1.0(13) . .
Gd2 C11A C12A C13A 54.2(8) . .
C9A C8A C13A C14A 149.8(9) . .
C7A C8A C13A C14A 1.5(11) . .
Gd2 C8A C13A C14A 97.9(8) . .
C9A C8A C13A C12A 0.9(14) . .
C7A C8A C13A C12A -147.4(9) . .
Gd2 C8A C13A C12A -51.0(9) . .
C17A C12A C13A C8A 149.0(9) . .
C11A C12A C13A C8A -1.3(13) . .
C17A C12A C13A C14A 2.5(13) . .
C11A C12A C13A C14A -147.8(9) . .
C8A C13A C14A C15A -146.5(9) . .
C12A C13A C14A C15A 1.9(14) . .
C8A C13A C14A C66A -1.2(12) . .
C12A C13A C14A C66A 147.3(9) . .
C13A C14A C15A C16A -4.4(15) . .
C66A C14A C15A C16A -144.3(10) . .
C13A C14A C15A C59A 145.1(9) . .
C66A C14A C15A C59A 5.2(13) . .
C14A C15A C16A C20A 145.1(10) . .
C59A C15A C16A C20A -5.9(13) . .
C14A C15A C16A C17A 2.1(14) . .
C59A C15A C16A C17A -148.9(9) . .
C13A C12A C17A C18A -145.1(9) . .
C11A C12A C17A C18A 5.7(13) . .
C13A C12A C17A C16A -4.7(13) . .
C11A C12A C17A C16A 146.1(9) . .
C15A C16A C17A C18A 148.1(9) . .
C20A C16A C17A C18A -2.3(9) . .
C15A C16A C17A C12A 2.5(14) . .
C20A C16A C17A C12A -147.9(9) . .
C12A C17A C18A C79A -0.3(14) . .
C16A C17A C18A C79A -145.0(9) . .
C12A C17A C18A C19A 146.4(9) . .
C16A C17A C18A C19A 1.7(10) . .
C17A C18A C19A C20A -0.4(10) . .
C79A C18A C19A C20A 146.9(8) . .
C17A C18A C19A C24A -150.9(9) . .
C79A C18A C19A C24A -3.6(14) . .
C17A C18A C19A Dy1 -95.5(7) . .
C79A C18A C19A Dy1 51.8(9) . .
C15A C16A C20A C21A 0.7(14) . .
C17A C16A C20A C21A 147.3(8) . .
C15A C16A C20A C19A -144.5(9) . .
C17A C16A C20A C19A 2.1(9) . .
C18A C19A C20A C21A -146.1(9) . .
C24A C19A C20A C21A 6.9(12) . .
Dy1 C19A C20A C21A -47.5(8) . .
C18A C19A C20A C16A -1.1(10) . .
C24A C19A C20A C16A 151.9(8) . .
Dy1 C19A C20A C16A 97.5(7) . .
C16A C20A C21A C22A -145.2(9) . .
C19A C20A C21A C22A -3.9(13) . .
C16A C20A C21A C58A 3.6(12) . .
C19A C20A C21A C58A 144.9(8) . .
C20A C21A C22A C23A -2.3(14) . .
C58A C21A C22A C23A -149.9(10) . .
C20A C21A C22A C55A 143.5(9) . .
C58A C21A C22A C55A -4.1(12) . .
C20A C21A C22A Dy1 56.5(9) . .
C58A C21A C22A Dy1 -91.1(8) . .
C21A C22A C23A C24A 5.3(15) . .
C55A C22A C23A C24A -142.5(9) . .
Dy1 C22A C23A C24A -71.4(8) . .
C21A C22A C23A C28A 147.1(10) . .
C55A C22A C23A C28A -0.8(11) . .
Dy1 C22A C23A C28A 70.3(6) . .
C21A C22A C23A Dy1 76.7(10) . .
C55A C22A C23A Dy1 -71.1(7) . .
C22A C23A C24A C25A 139.8(10) . .
C28A C23A C24A C25A 3.8(13) . .
Dy1 C23A C24A C25A 60.5(8) . .
C22A C23A C24A C19A -2.0(13) . .
C28A C23A C24A C19A -138.0(10) . .
Dy1 C23A C24A C19A -81.3(7) . .
C22A C23A C24A Dy1 79.3(8) . .
C28A C23A C24A Dy1 -56.7(8) . .
C18A C19A C24A C23A 143.3(9) . .
C20A C19A C24A C23A -3.8(12) . .
Dy1 C19A C24A C23A 69.4(7) . .
C18A C19A C24A C25A 0.1(14) . .
C20A C19A C24A C25A -147.0(9) . .
Dy1 C19A C24A C25A -73.9(7) . .
C18A C19A C24A Dy1 74.0(9) . .
C20A C19A C24A Dy1 -73.2(8) . .
C23A C24A C25A C26A -4.0(15) . .
C19A C24A C25A C26A 139.2(11) . .
Dy1 C24A C25A C26A 54.6(9) . .
C23A C24A C25A C78A -140.1(10) . .
C19A C24A C25A C78A 3.1(13) . .
Dy1 C24A C25A C78A -81.5(8) . .
C23A C24A C25A Dy1 -58.6(7) . .
C19A C24A C25A Dy1 84.6(7) . .
C78A C25A C26A C76A -1.4(11) . .
C24A C25A C26A C76A -141.6(10) . .
Dy1 C25A C26A C76A -87.9(6) . .
C78A C25A C26A C27A 140.7(9) . .
C24A C25A C26A C27A 0.5(15) . .
Dy1 C25A C26A C27A 54.2(8) . .
C78A C25A C26A Dy1 86.5(7) . .
C24A C25A C26A Dy1 -53.7(9) . .
C25A C26A C27A C28A 3.4(13) . .
C76A C26A C27A C28A 142.9(9) . .
Dy1 C26A C27A C28A 59.3(7) . .
C25A C26A C27A C32A -142.5(10) . .
C76A C26A C27A C32A -3.0(12) . .
Dy1 C26A C27A C32A -86.6(7) . .
C25A C26A C27A Dy1 -55.9(9) . .
C76A C26A C27A Dy1 83.6(7) . .
C32A C27A C28A C29A 3.6(14) . .
C26A C27A C28A C29A -139.9(10) . .
Dy1 C27A C28A C29A -79.6(9) . .
C32A C27A C28A C23A 139.9(10) . .
C26A C27A C28A C23A -3.5(13) . .
Dy1 C27A C28A C23A 56.8(8) . .
C32A C27A C28A Dy1 83.2(8) . .
C26A C27A C28A Dy1 -60.3(7) . .
C22A C23A C28A C29A 0.4(11) . .
C24A C23A C28A C29A 141.0(9) . .
Dy1 C23A C28A C29A 82.9(7) . .
C22A C23A C28A C27A -140.6(9) . .
C24A C23A C28A C27A 0.1(14) . .
Dy1 C23A C28A C27A -58.0(8) . .
C22A C23A C28A Dy1 -82.6(7) . .
C24A C23A C28A Dy1 58.1(8) . .
C27A C28A C29A C55A 142.0(9) . .
C23A C28A C29A C55A 0.3(11) . .
Dy1 C28A C29A C55A 70.7(8) . .
C27A C28A C29A C30A -4.9(15) . .
C23A C28A C29A C30A -146.6(9) . .
Dy1 C28A C29A C30A -76.2(9) . .
C27A C28A C29A Dy1 71.3(8) . .
C23A C28A C29A Dy1 -70.4(6) . .
C28A C29A C30A C31A 1.5(14) . .
C55A C29A C30A C31A -144.8(9) . .
Dy1 C29A C30A C31A -57.0(9) . .
C28A C29A C30A C54A 150.3(9) . .
C55A C29A C30A C54A 3.9(12) . .
Dy1 C29A C30A C54A 91.7(8) . .
C29A C30A C31A C35A 145.7(10) . .
C54A C30A C31A C35A -3.3(14) . .
C29A C30A C31A C32A 3.0(13) . .
C54A C30A C31A C32A -146.0(8) . .
C28A C27A C32A C33A -143.0(10) . .
C26A C27A C32A C33A 1.1(14) . .
Dy1 C27A C32A C33A -72.3(10) . .
C28A C27A C32A C31A 0.8(13) . .
C26A C27A C32A C31A 145.0(9) . .
Dy1 C27A C32A C31A 71.5(8) . .
C28A C27A C32A Dy1 -70.7(8) . .
C26A C27A C32A Dy1 73.5(7) . .
C35A C31A C32A C33A -1.0(11) . .
C30A C31A C32A C33A 147.0(9) . .
C35A C31A C32A C27A -152.2(9) . .
C30A C31A C32A C27A -4.1(13) . .
C35A C31A C32A Dy1 -99.5(7) . .
C30A C31A C32A Dy1 48.6(8) . .
C27A C32A C33A C75A 1.4(15) . .
C31A C32A C33A C75A -146.7(9) . .
Dy1 C32A C33A C75A -52.3(10) . .
C27A C32A C33A C34A 148.6(9) . .
C31A C32A C33A C34A 0.6(11) . .
Dy1 C32A C33A C34A 94.9(8) . .
C32A C33A C34A C39A -145.1(10) . .
C75A C33A C34A C39A 2.6(15) . .
C32A C33A C34A C35A 0.0(11) . .
C75A C33A C34A C35A 147.7(9) . .
C30A C31A C35A C36A 1.8(15) . .
C32A C31A C35A C36A 147.3(9) . .
C30A C31A C35A C34A -144.4(10) . .
C32A C31A C35A C34A 1.1(11) . .
C39A C34A C35A C31A 147.4(9) . .
C33A C34A C35A C31A -0.7(11) . .
C39A C34A C35A C36A 1.8(14) . .
C33A C34A C35A C36A -146.4(9) . .
C31A C35A C36A C37A -147.4(10) . .
C34A C35A C36A C37A -5.4(13) . .
C31A C35A C36A C50A 1.9(14) . .
C34A C35A C36A C50A 143.9(10) . .
C50A C36A C37A C49A -4.1(12) . .
C35A C36A C37A C49A 147.3(9) . .
C50A C36A C37A C38A -145.8(8) . .
C35A C36A C37A C38A 5.6(13) . .
C36A C37A C38A C39A -2.2(13) . .
C49A C37A C38A C39A -148.4(9) . .
C36A C37A C38A C43A 144.7(9) . .
C49A C37A C38A C43A -1.5(9) . .
C43A C38A C39A C34A -142.6(10) . .
C37A C38A C39A C34A -1.6(14) . .
C43A C38A C39A C40A 6.8(14) . .
C37A C38A C39A C40A 147.7(9) . .
C33A C34A C39A C38A 143.1(10) . .
C35A C34A C39A C38A 1.8(14) . .
C33A C34A C39A C40A -6.2(14) . .
C35A C34A C39A C40A -147.4(9) . .
C38A C39A C40A C74A -147.6(9) . .
C34A C39A C40A C74A 4.3(13) . .
C38A C39A C40A C41A -6.2(13) . .
C34A C39A C40A C41A 145.7(9) . .
C74A C40A C41A C42A 145.7(8) . .
C39A C40A C41A C42A 1.2(13) . .
C74A C40A C41A C73A -1.5(10) . .
C39A C40A C41A C73A -146.0(9) . .
C1A C2A C42A C43A -4.5(13) . .
C3A C2A C42A C43A -151.2(8) . .
Gd2 C2A C42A C43A -94.4(8) . .
C1A C2A C42A C41A 143.5(9) . .
C3A C2A C42A C41A -3.2(12) . .
Gd2 C2A C42A C41A 53.6(8) . .
C40A C41A C42A C2A -145.9(9) . .
C73A C41A C42A C2A -2.5(12) . .
C40A C41A C42A C43A 3.4(11) . .
C73A C41A C42A C43A 146.9(8) . .
C2A C42A C43A C38A 145.2(9) . .
C41A C42A C43A C38A -3.0(11) . .
C2A C42A C43A C44A 2.3(12) . .
C41A C42A C43A C44A -145.9(8) . .
C39A C38A C43A C42A -2.4(14) . .
C37A C38A C43A C42A -146.7(8) . .
C39A C38A C43A C44A 145.0(9) . .
C37A C38A C43A C44A 0.7(9) . .
C42A C43A C44A C49A 148.1(8) . .
C38A C43A C44A C49A 0.4(9) . .
C42A C43A C44A C45A 1.3(12) . .
C38A C43A C44A C45A -146.4(7) . .
C43A C44A C45A C46A 149.8(8) . .
C49A C44A C45A C46A 6.0(11) . .
C43A C44A C45A C1A -2.6(10) . .
C49A C44A C45A C1A -146.4(8) . .
C2A C1A C45A C46A -150.1(9) . .
C5A C1A C45A C46A -0.7(12) . .
Gd2 C1A C45A C46A -75.6(9) . .
C2A C1A C45A C44A 0.6(12) . .
C5A C1A C45A C44A 150.0(8) . .
Gd2 C1A C45A C44A 75.0(8) . .
C44A C45A C46A C47A -1.2(13) . .
C1A C45A C46A C47A 149.2(9) . .
C44A C45A C46A C67A -146.4(8) . .
C1A C45A C46A C67A 4.0(12) . .
C44A C45A C46A Gd1 -59.2(7) . .
C1A C45A C46A Gd1 91.3(8) . .
C67A C46A C47A C48A 141.6(9) . .
C45A C46A C47A C48A -5.0(14) . .
Gd1 C46A C47A C48A 69.3(7) . .
C67A C46A C47A C63A 0.7(10) . .
C45A C46A C47A C63A -145.9(8) . .
Gd1 C46A C47A C63A -71.5(5) . .
C67A C46A C47A Gd1 72.2(7) . .
C45A C46A C47A Gd1 -74.4(9) . .
C46A C47A C48A C51A -138.0(9) . .
C63A C47A C48A C51A -2.3(12) . .
Gd1 C47A C48A C51A -60.8(8) . .
C46A C47A C48A C49A 6.2(12) . .
C63A C47A C48A C49A 141.9(8) . .
Gd1 C47A C48A C49A 83.4(7) . .
C46A C47A C48A Gd1 -77.2(8) . .
C63A C47A C48A Gd1 58.4(7) . .
C36A C37A C49A C48A 4.7(14) . .
C38A C37A C49A C48A 150.8(8) . .
C36A C37A C49A C44A -144.5(8) . .
C38A C37A C49A C44A 1.7(9) . .
C36A C37A C49A Gd1 -50.7(9) . .
C38A C37A C49A Gd1 95.5(6) . .
C51A C48A C49A C37A -0.3(13) . .
C47A C48A C49A C37A -146.0(9) . .
Gd1 C48A C49A C37A -75.8(9) . .
C51A C48A C49A C44A 144.3(9) . .
C47A C48A C49A C44A -1.4(13) . .
Gd1 C48A C49A C44A 68.9(9) . .
C51A C48A C49A Gd1 75.5(7) . .
C47A C48A C49A Gd1 -70.2(6) . .
C43A C44A C49A C37A -1.3(9) . .
C45A C44A C49A C37A 145.1(8) . .
C43A C44A C49A C48A -151.2(8) . .
C45A C44A C49A C48A -4.8(13) . .
C43A C44A C49A Gd1 -99.4(6) . .
C45A C44A C49A Gd1 46.9(8) . .
C37A C36A C50A C51A -0.5(12) . .
C35A C36A C50A C51A -150.7(9) . .
C37A C36A C50A C54A 146.5(8) . .
C35A C36A C50A C54A -3.6(12) . .
C37A C36A C50A Gd1 55.0(7) . .
C35A C36A C50A Gd1 -95.2(8) . .
C36A C50A C51A C48A 4.8(14) . .
C54A C50A C51A C48A -144.4(9) . .
Gd1 C50A C51A C48A -69.6(8) . .
C36A C50A C51A C52A 147.7(8) . .
C54A C50A C51A C52A -1.6(10) . .
Gd1 C50A C51A C52A 73.3(6) . .
C36A C50A C51A Gd1 74.4(9) . .
C54A C50A C51A Gd1 -74.9(7) . .
C49A C48A C51A C50A -4.2(13) . .
C47A C48A C51A C50A 140.7(9) . .
Gd1 C48A C51A C50A 82.2(8) . .
C49A C48A C51A C52A -140.6(9) . .
C47A C48A C51A C52A 4.2(13) . .
Gd1 C48A C51A C52A -54.2(8) . .
C49A C48A C51A Gd1 -86.4(7) . .
C47A C48A C51A Gd1 58.5(7) . .
C50A C51A C52A C53A 0.1(10) . .
C48A C51A C52A C53A 142.0(9) . .
Gd1 C51A C52A C53A 88.8(6) . .
C50A C51A C52A C62A -144.2(8) . .
C48A C51A C52A C62A -2.3(13) . .
Gd1 C51A C52A C62A -55.6(7) . .
C50A C51A C52A Gd1 -88.7(6) . .
C48A C51A C52A Gd1 53.2(8) . .
C62A C52A C53A C54A 142.0(10) . .
C51A C52A C53A C54A 1.5(10) . .
Gd1 C52A C53A C54A 73.0(8) . .
C62A C52A C53A C56A -7.9(14) . .
C51A C52A C53A C56A -148.4(8) . .
Gd1 C52A C53A C56A -76.9(8) . .
C62A C52A C53A Gd1 69.0(8) . .
C51A C52A C53A Gd1 -71.5(6) . .
C52A C53A C54A C50A -2.5(10) . .
C56A C53A C54A C50A 147.6(8) . .
Gd1 C53A C54A C50A 51.7(7) . .
C52A C53A C54A C30A -152.5(9) . .
C56A C53A C54A C30A -2.4(14) . .
Gd1 C53A C54A C30A -98.3(9) . .
C51A C50A C54A C53A 2.6(10) . .
C36A C50A C54A C53A -149.4(8) . .
Gd1 C50A C54A C53A -52.6(7) . .
C51A C50A C54A C30A 153.9(8) . .
C36A C50A C54A C30A 2.0(12) . .
Gd1 C50A C54A C30A 98.8(8) . .
C31A C30A C54A C53A 147.8(10) . .
C29A C30A C54A C53A -2.0(13) . .
C31A C30A C54A C50A 1.3(12) . .
C29A C30A C54A C50A -148.5(9) . .
C28A C29A C55A C56A -151.7(10) . .
C30A C29A C55A C56A -1.9(14) . .
Dy1 C29A C55A C56A -95.8(9) . .
C28A C29A C55A C22A -0.7(10) . .
C30A C29A C55A C22A 149.0(8) . .
Dy1 C29A C55A C22A 55.1(6) . .
C28A C29A C55A Dy1 -55.9(7) . .
C30A C29A C55A Dy1 93.9(7) . .
C21A C22A C55A C56A 3.1(13) . .
C23A C22A C55A C56A 153.8(9) . .
Dy1 C22A C55A C56A 97.7(8) . .
C21A C22A C55A C29A -149.7(8) . .
C23A C22A C55A C29A 1.0(10) . .
Dy1 C22A C55A C29A -55.2(6) . .
C21A C22A C55A Dy1 -94.5(8) . .
C23A C22A C55A Dy1 56.1(6) . .
C29A C55A C56A C57A 146.4(10) . .
C22A C55A C56A C57A 0.5(13) . .
Dy1 C55A C56A C57A 73.1(10) . .
C29A C55A C56A C53A -2.3(14) . .
C22A C55A C56A C53A -148.3(9) . .
Dy1 C55A C56A C53A -75.7(9) . .
C54A C53A C56A C57A -144.8(9) . .
C52A C53A C56A C57A 2.9(13) . .
Gd1 C53A C56A C57A -53.2(9) . .
C54A C53A C56A C55A 4.4(13) . .
C52A C53A C56A C55A 152.1(9) . .
Gd1 C53A C56A C55A 96.0(8) . .
C55A C56A C57A C58A -2.8(14) . .
C53A C56A C57A C58A 145.5(9) . .
C55A C56A C57A C61A -144.7(9) . .
C53A C56A C57A C61A 3.6(13) . .
C22A C21A C58A C59A 146.2(9) . .
C20A C21A C58A C59A -2.3(12) . .
C22A C21A C58A C57A 2.0(13) . .
C20A C21A C58A C57A -146.5(9) . .
C56A C57A C58A C59A -146.8(9) . .
C61A C57A C58A C59A 0.6(10) . .
C56A C57A C58A C21A 1.7(14) . .
C61A C57A C58A C21A 149.1(8) . .
C21A C58A C59A C60A -147.6(8) . .
C57A C58A C59A C60A 0.5(10) . .
C21A C58A C59A C15A -3.2(13) . .
C57A C58A C59A C15A 145.0(8) . .
C16A C15A C59A C60A 147.9(9) . .
C14A C15A C59A C60A -4.7(13) . .
C16A C15A C59A C58A 7.0(12) . .
C14A C15A C59A C58A -145.7(9) . .
C58A C59A C60A C61A -1.6(10) . .
C15A C59A C60A C61A -147.4(8) . .
C58A C59A C60A C65A 146.7(8) . .
C15A C59A C60A C65A 0.9(13) . .
C59A C60A C61A C62A 150.1(9) . .
C65A C60A C61A C62A 0.3(13) . .
C59A C60A C61A C57A 1.9(9) . .
C65A C60A C61A C57A -147.9(8) . .
C59A C60A C61A Gd1 98.6(7) . .
C65A C60A C61A Gd1 -51.2(8) . .
C56A C57A C61A C60A 144.9(9) . .
C58A C57A C61A C60A -1.5(9) . .
C56A C57A C61A C62A -5.7(13) . .
C58A C57A C61A C62A -152.1(8) . .
C56A C57A C61A Gd1 49.4(9) . .
C58A C57A C61A Gd1 -97.1(6) . .
C53A C52A C62A C63A -138.0(10) . .
C51A C52A C62A C63A -1.7(13) . .
Gd1 C52A C62A C63A -57.5(8) . .
C53A C52A C62A C61A 5.5(13) . .
C51A C52A C62A C61A 141.8(9) . .
Gd1 C52A C62A C61A 86.1(7) . .
C53A C52A C62A Gd1 -80.6(9) . .
C51A C52A C62A Gd1 55.8(7) . .
C60A C61A C62A C63A 3.5(13) . .
C57A C61A C62A C63A 147.7(8) . .
Gd1 C61A C62A C63A 71.7(7) . .
C60A C61A C62A C52A -143.2(9) . .
C57A C61A C62A C52A 1.0(12) . .
Gd1 C61A C62A C52A -75.0(7) . .
C60A C61A C62A Gd1 -68.2(9) . .
C57A C61A C62A Gd1 76.1(8) . .
C52A C62A C63A C64A 135.6(10) . .
C61A C62A C63A C64A -7.6(12) . .
Gd1 C62A C63A C64A 76.7(7) . .
C52A C62A C63A C47A 3.5(13) . .
C61A C62A C63A C47A -139.7(8) . .
Gd1 C62A C63A C47A -55.3(7) . .
C52A C62A C63A Gd1 58.9(8) . .
C61A C62A C63A Gd1 -84.3(7) . .
C46A C47A C63A C62A 139.8(9) . .
C48A C47A C63A C62A -1.5(12) . .
Gd1 C47A C63A C62A 57.2(7) . .
C46A C47A C63A C64A 1.1(9) . .
C48A C47A C63A C64A -140.3(8) . .
Gd1 C47A C63A C64A -81.5(6) . .
C46A C47A C63A Gd1 82.6(6) . .
C48A C47A C63A Gd1 -58.7(7) . .
C62A C63A C64A C67A -140.3(9) . .
C47A C63A C64A C67A -2.4(9) . .
Gd1 C63A C64A C67A -70.9(6) . .
C62A C63A C64A C65A 8.8(13) . .
C47A C63A C64A C65A 146.8(8) . .
Gd1 C63A C64A C65A 78.2(8) . .
C62A C63A C64A Gd1 -69.4(7) . .
C47A C63A C64A Gd1 68.5(5) . .
C67A C64A C65A C66A -5.3(13) . .
C63A C64A C65A C66A -151.0(9) . .
Gd1 C64A C65A C66A -91.5(9) . .
C67A C64A C65A C60A 141.1(9) . .
C63A C64A C65A C60A -4.6(12) . .
Gd1 C64A C65A C60A 54.9(8) . .
C61A C60A C65A C66A 148.6(9) . .
C59A C60A C65A C66A 2.6(13) . .
C61A C60A C65A C64A 0.2(12) . .
C59A C60A C65A C64A -145.9(9) . .
C64A C65A C66A C7A 1.9(14) . .
C60A C65A C66A C7A -144.9(9) . .
C64A C65A C66A C14A 144.5(10) . .
C60A C65A C66A C14A -2.3(13) . .
C6A C7A C66A C65A 3.7(15) . .
C8A C7A C66A C65A 148.3(9) . .
C6A C7A C66A C14A -144.0(9) . .
C8A C7A C66A C14A 0.6(11) . .
C15A C14A C66A C65A -1.6(15) . .
C13A C14A C66A C65A -146.1(10) . .
C15A C14A C66A C7A 144.8(9) . .
C13A C14A C66A C7A 0.3(11) . .
C47A C46A C67A C64A -2.3(11) . .
C45A C46A C67A C64A 147.1(8) . .
Gd1 C46A C67A C64A 54.7(7) . .
C47A C46A C67A C6A -152.1(8) . .
C45A C46A C67A C6A -2.7(12) . .
Gd1 C46A C67A C6A -95.1(8) . .
C47A C46A C67A Gd1 -57.0(6) . .
C45A C46A C67A Gd1 92.4(7) . .
C65A C64A C67A C46A -147.5(8) . .
C63A C64A C67A C46A 2.9(10) . .
Gd1 C64A C67A C46A -53.3(7) . .
C65A C64A C67A C6A 3.4(12) . .
C63A C64A C67A C6A 153.8(7) . .
Gd1 C64A C67A C6A 97.6(7) . .
C65A C64A C67A Gd1 -94.2(8) . .
C63A C64A C67A Gd1 56.3(5) . .
C5A C6A C67A C46A -2.1(12) . .
C7A C6A C67A C46A 148.4(9) . .
C5A C6A C67A C64A -148.8(8) . .
C7A C6A C67A C64A 1.7(11) . .
C5A C6A C67A Gd1 -74.3(8) . .
C7A C6A C67A Gd1 76.2(8) . .
C2A C3A C68A C73A -4.7(13) . .
C4A C3A C68A C73A -136.5(10) . .
Gd2 C3A C68A C73A -83.1(8) . .
C2A C3A C68A C69A 140.4(9) . .
C4A C3A C68A C69A 8.5(14) . .
Gd2 C3A C68A C69A 62.0(7) . .
C2A C3A C68A Gd2 78.4(7) . .
C4A C3A C68A Gd2 -53.4(9) . .
C9A C10A C69A C70A 138.9(10) . .
C11A C10A C69A C70A -2.9(11) . .
Gd2 C10A C69A C70A 83.7(7) . .
C9A C10A C69A C68A -0.2(16) . .
C11A C10A C69A C68A -142.1(9) . .
Gd2 C10A C69A C68A -55.5(8) . .
C9A C10A C69A Gd2 55.2(9) . .
C11A C10A C69A Gd2 -86.6(6) . .
C73A C68A C69A C10A 140.6(10) . .
C3A C68A C69A C10A -5.4(13) . .
Gd2 C68A C69A C10A 56.5(9) . .
C73A C68A C69A C70A 3.1(13) . .
C3A C68A C69A C70A -142.8(9) . .
Gd2 C68A C69A C70A -80.9(8) . .
C73A C68A C69A Gd2 84.1(7) . .
C3A C68A C69A Gd2 -61.9(7) . .
C10A C69A C70A C71A -140.8(11) . .
C68A C69A C70A C71A -0.3(15) . .
Gd2 C69A C70A C71A -69.0(11) . .
C10A C69A C70A C80A 2.4(11) . .
C68A C69A C70A C80A 142.9(8) . .
Gd2 C69A C70A C80A 74.2(6) . .
C10A C69A C70A Gd2 -71.8(7) . .
C68A C69A C70A Gd2 68.7(7) . .
C69A C70A C71A C77A 146.3(11) . .
C80A C70A C71A C77A 5.5(13) . .
Gd2 C70A C71A C77A 92.7(9) . .
C69A C70A C71A C72A -4.3(14) . .
C80A C70A C71A C72A -145.1(8) . .
Gd2 C70A C71A C72A -57.8(8) . .
C70A C71A C72A C74A 147.6(9) . .
C77A C71A C72A C74A -5.8(13) . .
C70A C71A C72A C73A 5.7(11) . .
C77A C71A C72A C73A -147.7(8) . .
C3A C68A C73A C41A -0.8(13) . .
C69A C68A C73A C41A -145.5(9) . .
Gd2 C68A C73A C41A -72.9(9) . .
C3A C68A C73A C72A 143.4(9) . .
C69A C68A C73A C72A -1.4(13) . .
Gd2 C68A C73A C72A 71.2(9) . .
C3A C68A C73A Gd2 72.1(8) . .
C69A C68A C73A Gd2 -72.6(7) . .
C40A C41A C73A C68A 152.3(9) . .
C42A C41A C73A C68A 4.7(13) . .
C40A C41A C73A C72A 1.7(9) . .
C42A C41A C73A C72A -145.9(8) . .
C40A C41A C73A Gd2 97.6(7) . .
C42A C41A C73A Gd2 -49.9(9) . .
C74A C72A C73A C68A -150.8(9) . .
C71A C72A C73A C68A -3.2(13) . .
C74A C72A C73A C41A -1.3(9) . .
C71A C72A C73A C41A 146.3(8) . .
C74A C72A C73A Gd2 -96.8(6) . .
C71A C72A C73A Gd2 50.7(8) . .
C41A C40A C74A C72A 0.6(10) . .
C39A C40A C74A C72A 145.9(8) . .
C41A C40A C74A C75A -144.6(9) . .
C39A C40A C74A C75A 0.7(14) . .
C71A C72A C74A C40A -144.2(9) . .
C73A C72A C74A C40A 0.5(10) . .
C71A C72A C74A C75A 3.1(13) . .
C73A C72A C74A C75A 147.7(8) . .
C32A C33A C75A C76A -1.8(14) . .
C34A C33A C75A C76A -146.7(9) . .
C32A C33A C75A C74A 147.7(9) . .
C34A C33A C75A C74A 2.8(14) . .
C40A C74A C75A C33A -4.5(14) . .
C72A C74A C75A C33A -146.7(9) . .
C40A C74A C75A C76A 145.2(9) . .
C72A C74A C75A C76A 3.0(12) . .
C33A C75A C76A C77A 143.3(9) . .
C74A C75A C76A C77A -6.1(12) . .
C33A C75A C76A C26A -0.3(14) . .
C74A C75A C76A C26A -149.7(9) . .
C33A C75A C76A Dy1 53.1(9) . .
C74A C75A C76A Dy1 -96.3(8) . .
C25A C26A C76A C75A 147.6(9) . .
C27A C26A C76A C75A 2.7(13) . .
Dy1 C26A C76A C75A 72.8(9) . .
C25A C26A C76A C77A 0.0(10) . .
C27A C26A C76A C77A -144.9(8) . .
Dy1 C26A C76A C77A -74.8(7) . .
C25A C26A C76A Dy1 74.8(7) . .
C27A C26A C76A Dy1 -70.1(7) . .
C70A C71A C77A C76A -148.1(10) . .
C72A C71A C77A C76A 2.5(13) . .
C70A C71A C77A C78A -1.9(15) . .
C72A C71A C77A C78A 148.7(9) . .
C75A C76A C77A C71A 3.4(14) . .
C26A C76A C77A C71A 152.2(9) . .
Dy1 C76A C77A C71A 98.3(9) . .
C75A C76A C77A C78A -147.5(9) . .
C26A C76A C77A C78A 1.3(9) . .
Dy1 C76A C77A C78A -52.6(6) . .
C26A C25A C78A C79A -144.8(9) . .
C24A C25A C78A C79A -3.2(14) . .
Dy1 C25A C78A C79A -72.4(9) . .
C26A C25A C78A C77A 2.2(11) . .
C24A C25A C78A C77A 143.8(9) . .
Dy1 C25A C78A C77A 74.6(7) . .
C26A C25A C78A Dy1 -72.4(7) . .
C24A C25A C78A Dy1 69.2(8) . .
C71A C77A C78A C25A -153.7(9) . .
C76A C77A C78A C25A -2.2(10) . .
C71A C77A C78A C79A -2.7(13) . .
C76A C77A C78A C79A 148.7(8) . .
C71A C77A C78A Dy1 -98.1(9) . .
C76A C77A C78A Dy1 53.3(7) . .
C17A C18A C79A C80A -3.0(13) . .
C19A C18A C79A C80A -147.1(9) . .
C17A C18A C79A C78A 147.6(9) . .
C19A C18A C79A C78A 3.4(12) . .
C25A C78A C79A C80A 148.9(9) . .
C77A C78A C79A C80A 3.2(12) . .
Dy1 C78A C79A C80A 93.9(8) . .
C25A C78A C79A C18A -0.2(13) . .
C77A C78A C79A C18A -145.9(9) . .
Dy1 C78A C79A C18A -55.2(8) . .
C12A C11A C80A C79A 5.0(13) . .
C10A C11A C80A C79A 151.9(9) . .
Gd2 C11A C80A C79A 99.1(8) . .
C12A C11A C80A C70A -147.9(8) . .
C10A C11A C80A C70A -0.9(10) . .
Gd2 C11A C80A C70A -53.7(6) . .
C18A C79A C80A C11A 0.5(13) . .
C78A C79A C80A C11A -148.4(9) . .
C18A C79A C80A C70A 149.5(9) . .
C78A C79A C80A C70A 0.5(13) . .
C71A C70A C80A C11A 148.8(8) . .
C69A C70A C80A C11A -0.8(10) . .
Gd2 C70A C80A C11A 55.1(6) . .
C71A C70A C80A C79A -4.8(12) . .
C69A C70A C80A C79A -154.5(8) . .
Gd2 C70A C80A C79A -98.6(8) . .
C4P N1P C1P C20P -177.3(6) . .
Ni1P N1P C1P C20P 2.6(10) . .
C4P N1P C1P C2P -1.7(7) . .
Ni1P N1P C1P C2P 178.2(4) . .
N1P C1P C2P C3P 1.7(8) . .
C20P C1P C2P C3P 177.4(6) . .
N1P C1P C2P C21P -176.9(6) . .
C20P C1P C2P C21P -1.2(11) . .
C1P C2P C3P C4P -1.0(7) . .
C21P C2P C3P C4P 177.5(7) . .
C1P C2P C3P C23P -179.4(7) . .
C21P C2P C3P C23P -0.9(12) . .
C1P N1P C4P C5P 179.6(6) . .
Ni1P N1P C4P C5P -0.2(10) . .
C1P N1P C4P C3P 1.0(7) . .
Ni1P N1P C4P C3P -178.8(4) . .
C2P C3P C4P N1P 0.0(8) . .
C23P C3P C4P N1P 178.5(6) . .
C2P C3P C4P C5P -178.6(6) . .
C23P C3P C4P C5P -0.1(11) . .
N1P C4P C5P C6P -2.0(11) . .
C3P C4P C5P C6P 176.4(6) . .
C9P N2P C6P C5P 179.9(6) . .
Ni1P N2P C6P C5P -2.7(10) . .
C9P N2P C6P C7P -0.9(7) . .
Ni1P N2P C6P C7P 176.5(4) . .
C4P C5P C6P N2P 3.5(11) . .
C4P C5P C6P C7P -175.6(6) . .
N2P C6P C7P C8P 0.9(7) . .
C5P C6P C7P C8P -180.0(6) . .
N2P C6P C7P C25P -174.9(6) . .
C5P C6P C7P C25P 4.3(10) . .
C6P C7P C8P C9P -0.4(7) . .
C25P C7P C8P C9P 175.2(6) . .
C6P C7P C8P C27P -175.2(6) . .
C25P C7P C8P C27P 0.3(11) . .
C6P N2P C9P C10P 179.3(6) . .
Ni1P N2P C9P C10P 1.9(10) . .
C6P N2P C9P C8P 0.7(7) . .
Ni1P N2P C9P C8P -176.8(4) . .
C7P C8P C9P C10P -178.9(6) . .
C27P C8P C9P C10P -3.7(10) . .
C7P C8P C9P N2P -0.2(7) . .
C27P C8P C9P N2P 175.0(6) . .
N2P C9P C10P C11P -3.0(11) . .
C8P C9P C10P C11P 175.5(6) . .
C14P N3P C11P C10P -178.6(6) . .
Ni1P N3P C11P C10P 0.2(10) . .
C14P N3P C11P C12P -0.8(7) . .
Ni1P N3P C11P C12P 177.9(4) . .
C9P C10P C11P N3P 1.9(11) . .
C9P C10P C11P C12P -175.5(6) . .
N3P C11P C12P C13P -0.1(8) . .
C10P C11P C12P C13P 177.7(6) . .
N3P C11P C12P C29P -177.3(6) . .
C10P C11P C12P C29P 0.5(10) . .
C11P C12P C13P C14P 1.0(7) . .
C29P C12P C13P C14P 177.9(7) . .
C11P C12P C13P C31P -176.6(7) . .
C29P C12P C13P C31P 0.3(12) . .
C11P N3P C14P C15P 178.3(6) . .
Ni1P N3P C14P C15P -0.4(9) . .
C11P N3P C14P C13P 1.5(7) . .
Ni1P N3P C14P C13P -177.3(4) . .
C12P C13P C14P N3P -1.6(8) . .
C31P C13P C14P N3P 176.1(6) . .
C12P C13P C14P C15P -178.4(6) . .
C31P C13P C14P C15P -0.7(11) . .
N3P C14P C15P C16P -1.6(11) . .
C13P C14P C15P C16P 174.8(7) . .
C14P C15P C16P N4P 3.1(11) . .
C14P C15P C16P C17P -174.4(7) . .
C19P N4P C16P C15P -179.4(7) . .
Ni1P N4P C16P C15P -2.4(10) . .
C19P N4P C16P C17P -1.6(7) . .
Ni1P N4P C16P C17P 175.4(5) . .
C15P C16P C17P C18P 178.4(7) . .
N4P C16P C17P C18P 0.6(8) . .
C15P C16P C17P C33P 3.4(11) . .
N4P C16P C17P C33P -174.4(6) . .
C16P C17P C18P C19P 0.7(7) . .
C33P C17P C18P C19P 175.4(7) . .
C16P C17P C18P C35P -176.5(7) . .
C33P C17P C18P C35P -1.8(12) . .
C16P N4P C19P C20P -179.4(6) . .
Ni1P N4P C19P C20P 3.5(10) . .
C16P N4P C19P C18P 2.1(7) . .
Ni1P N4P C19P C18P -174.9(5) . .
C17P C18P C19P N4P -1.8(8) . .
C35P C18P C19P N4P 175.6(6) . .
C17P C18P C19P C20P 179.7(6) . .
C35P C18P C19P C20P -2.9(11) . .
N1P C1P C20P C19P 0.8(11) . .
C2P C1P C20P C19P -174.3(6) . .
N4P C19P C20P C1P -3.9(11) . .
C18P C19P C20P C1P 174.4(6) . .
C3P C2P C21P C22P -100.6(9) . .
C1P C2P C21P C22P 77.6(9) . .
C2P C3P C23P C24P 101.1(9) . .
C4P C3P C23P C24P -77.1(9) . .
C8P C7P C25P C26P -95.2(8) . .
C6P C7P C25P C26P 79.6(8) . .
C7P C8P C27P C28P 94.8(8) . .
C9P C8P C27P C28P -79.2(8) . .
C13P C12P C29P C30P -99.9(9) . .
C11P C12P C29P C30P 76.6(9) . .
C12P C13P C31P C32P 100.7(9) . .
C14P C13P C31P C32P -76.5(9) . .
C18P C17P C33P C34P -102.2(9) . .
C16P C17P C33P C34P 71.7(9) . .
C17P C18P C35P C36P 102.9(9) . .
C19P C18P C35P C36P -73.9(9) . .
C6S C1S C2S C3S -0.7(13) . .
C1S C2S C3S C4S 1.0(13) . .
C2S C3S C4S C5S -1.2(13) . .
C3S C4S C5S C6S 1.0(12) . .
C2S C1S C6S C5S 0.5(12) . .
C4S C5S C6S C1S -0.7(12) . .
C9S C7S C8S C9S -5(2) 2_655 .
C7S C8S C9S C7S 4.6(18) . 2_655
C12S C10S C11S C12S 0(3) 2_655 .
C10S C11S C12S C10S 13(3) . 2_655
